data_4314106
loop_
_publ_author_name
'Israel M. Mbomekalle'
'Bineta Keita'
'Martine Nierlich'
'Ulrich Kortz'
'Patrick Berthet'
'Louis Nadjo'

_publ_contact_author_address
;
      CEA/Saclay, SCM 
      B\^at. 125
      91191 Gif-sur-Yvette Cedex
      France
;
_publ_contact_author_email nierlich@drecam.cea.fr
_publ_contact_author_fax '01 69 08 66 40'
_publ_contact_author_name ' Nierlich Martine'
_publ_contact_author_phone '01 69 08 32 22'
_publ_section_title
;
 Structure, Magnetism, and Electrochemistry of the Multinickel
 Polyoxoanions [Ni~6~As~3~W~24~O~94~(H~2~O)~2~]^17-^,
 [Ni~3~Na(H~2~O)~2~(AsW~9~O~34~)~2~]^11-^, and
 [Ni~4~Mn~2~P~3~W~24~O~94~(H~2~O)~2~]^17-^
;
_journal_name_full 'Inorganic Chemistry'
_journal_page_first 5143
_journal_page_last 5152
_journal_paper_doi 10.1021/ic0343915
_journal_volume 42
_journal_year 2003
_chemical_formula_sum 'H105 Mn2 Na17 Ni4 O146.5 P3 W24'
_chemical_formula_weight 7690.90
_chemical_name_systematic
; 
 ? 
;
_space_group_IT_number 14
_symmetry_cell_setting monoclinic
_symmetry_space_group_name_Hall '-P 2ybc'
_symmetry_space_group_name_H-M 'P 1 21/c 1'
_atom_sites_solution_hydrogens geom
_atom_sites_solution_primary direct
_atom_sites_solution_secondary difmap
_audit_creation_method SHELXL-97
_cell_angle_alpha 90.00
_cell_angle_beta 95.87(3)
_cell_angle_gamma 90.00
_cell_formula_units_Z 4
_cell_length_a 17.540(4)
_cell_length_b 22.303(5)
_cell_length_c 35.067(7)
_cell_measurement_reflns_used 78834
_cell_measurement_temperature 123(2)
_cell_measurement_theta_max 25
_cell_measurement_theta_min 2
_cell_volume 13646(5)
_computing_cell_refinement 'DENZO(Otwinowski& Minor,1997)'
_computing_data_collection 'DENZO(Otwinowski& Minor,1997)'
_computing_data_reduction 'DENZO(Otwinowski& Minor,1997)'
_computing_molecular_graphics 'SHELXTL (Sheldrick,1997)'
_computing_publication_material 'SHELXTL (Sheldrick,1997)'
_computing_structure_refinement 'SHELXL-93 (Sheldrick, 1990)'
_computing_structure_solution 'SHELXS-86 (Sheldrick, 1990)'
_diffrn_ambient_temperature 123(2)
_diffrn_measured_fraction_theta_full 0.963
_diffrn_measured_fraction_theta_max 0.963
_diffrn_measurement_device 'Nonius Kappa CCD diffractometer'
_diffrn_measurement_method '\f rotation scans with 2\%steps'
_diffrn_radiation_monochromator graphite
_diffrn_radiation_source 'fine-focus sealed tube'
_diffrn_radiation_type MoK\a
_diffrn_radiation_wavelength 0.71073
_diffrn_reflns_av_R_equivalents 0.1868
_diffrn_reflns_av_sigmaI/netI 0.1924
_diffrn_reflns_limit_h_max 18
_diffrn_reflns_limit_h_min -18
_diffrn_reflns_limit_k_max 26
_diffrn_reflns_limit_k_min -25
_diffrn_reflns_limit_l_max 41
_diffrn_reflns_limit_l_min -40
_diffrn_reflns_number 78834
_diffrn_reflns_theta_full 24.72
_diffrn_reflns_theta_max 24.72
_diffrn_reflns_theta_min 2.50
_diffrn_standards_number none
_exptl_absorpt_coefficient_mu 21.087
_exptl_absorpt_correction_T_max 0.807
_exptl_absorpt_correction_T_min 0.424
_exptl_absorpt_correction_type empirical
_exptl_absorpt_process_details 'DELABS in PLATON;Spek,1998'
_exptl_crystal_colour yellow
_exptl_crystal_density_diffrn 3.906
_exptl_crystal_density_method 'not measured'
_exptl_crystal_description irregular
_exptl_crystal_F_000 14528
_exptl_crystal_size_max 0.150
_exptl_crystal_size_mid 0.100
_exptl_crystal_size_min 0.060
_refine_diff_density_max 2.630
_refine_diff_density_min -2.122
_refine_diff_density_rms 0.455
_refine_ls_extinction_method none
_refine_ls_goodness_of_fit_ref 0.938
_refine_ls_hydrogen_treatment mixed
_refine_ls_matrix_type full
_refine_ls_number_parameters 1039
_refine_ls_number_reflns 22445
_refine_ls_number_restraints 0
_refine_ls_restrained_S_all 0.938
_refine_ls_R_factor_all 0.1895
_refine_ls_R_factor_gt 0.0714
_refine_ls_shift/su_max 0.011
_refine_ls_shift/su_mean 0.004
_refine_ls_structure_factor_coef Fsqd
_refine_ls_weighting_details 'calc w=1/[\s^2^(Fo^2^)+(0.0573P)^2^+0.0000P] where P=(Fo^2^+2Fc^2^)/3'
_refine_ls_weighting_scheme calc
_refine_ls_wR_factor_gt 0.1365
_refine_ls_wR_factor_ref 0.1809
_reflns_number_gt 9908
_reflns_number_total 22445
_reflns_threshold_expression >2sigma(I)
_cod_data_source_file ic0343915si20030529_111837_3.cif
_cod_data_source_block Na17[Ni4(H2O)2Mn2P3W24O94]50.5H2O
_cod_database_code 4314106

loop_
_symmetry_equiv_pos_as_xyz
'x, y, z'
'-x, y+1/2, -z+1/2'
'-x, -y, -z'
'x, -y-1/2, z-1/2'

loop_
_atom_site_label
_atom_site_type_symbol
_atom_site_fract_x
_atom_site_fract_y
_atom_site_fract_z
_atom_site_U_iso_or_equiv
_atom_site_adp_type
_atom_site_occupancy
_atom_site_symmetry_multiplicity
_atom_site_calc_flag
_atom_site_refinement_flags
_atom_site_disorder_assembly
_atom_site_disorder_group
W1 W -0.42687(8) 0.13714(7) 0.05947(5) 0.0269(4) Uani 1 1 d . . .
W2 W -0.43037(8) 0.30409(7) 0.06092(5) 0.0282(4) Uani 1 1 d . . .
W3 W -0.24609(7) 0.22296(8) 0.05298(4) 0.0260(3) Uani 1 1 d . . .
W4 W -0.33834(8) 0.06164(7) 0.13894(5) 0.0245(4) Uani 1 1 d . . .
W5 W -0.50658(8) 0.13635(7) 0.14678(5) 0.0249(4) Uani 1 1 d . . .
W6 W -0.50937(8) 0.30125(7) 0.14784(5) 0.0255(4) Uani 1 1 d . . .
W7 W -0.34276(8) 0.38006(7) 0.14066(5) 0.0237(4) Uani 1 1 d . . .
W8 W -0.16236(8) 0.29979(7) 0.13291(5) 0.0228(4) Uani 1 1 d . . .
W9 W -0.16051(8) 0.14567(7) 0.13239(5) 0.0239(4) Uani 1 1 d . . .
W10 W 0.30509(8) 0.14129(7) 0.42871(5) 0.0254(4) Uani 1 1 d . . .
W11 W 0.30019(8) 0.30827(7) 0.42881(5) 0.0250(4) Uani 1 1 d . . .
W12 W 0.31833(7) 0.22534(8) 0.33749(4) 0.0237(3) Uani 1 1 d . . .
W13 W 0.14776(8) 0.06364(7) 0.38391(5) 0.0237(4) Uani 1 1 d . . .
W14 W 0.13033(8) 0.13880(7) 0.46735(5) 0.0277(4) Uani 1 1 d . . .
W15 W 0.12668(8) 0.30342(7) 0.46843(5) 0.0274(4) Uani 1 1 d . . .
W16 W 0.13916(8) 0.38251(7) 0.38574(5) 0.0261(4) Uani 1 1 d . . .
W17 W 0.15662(7) 0.30117(7) 0.29545(5) 0.0224(4) Uani 1 1 d . . .
W18 W 0.16091(7) 0.14755(7) 0.29464(5) 0.0228(4) Uani 1 1 d . . .
W19 W -0.17304(7) 0.05475(7) 0.29894(5) 0.0229(4) Uani 1 1 d . . .
W20 W -0.19251(7) 0.13413(7) 0.38286(5) 0.0222(4) Uani 1 1 d . . .
W21 W -0.34117(7) 0.13415(7) 0.30915(5) 0.0223(4) Uani 1 1 d . . .
W22 W -0.17878(7) 0.38440(7) 0.30147(5) 0.0221(4) Uani 1 1 d . . .
W23 W -0.19654(7) 0.30181(7) 0.38422(5) 0.0215(4) Uani 1 1 d . . .
W24 W -0.34398(7) 0.30121(7) 0.31036(5) 0.0213(4) Uani 1 1 d . . .
Ni1 Ni -0.2533(2) 0.2931(2) 0.22287(15) 0.0289(13) Uani 1 1 d . . .
Ni2 Ni -0.2508(2) 0.1480(2) 0.22205(15) 0.0299(13) Uani 1 1 d . . .
Ni3 Ni -0.4110(2) 0.2186(2) 0.22877(13) 0.0294(11) Uani 1 1 d . . .
Ni4 Ni -0.0221(2) 0.2940(2) 0.34065(15) 0.0288(13) Uani 1 1 d . . .
Ni5 Ni -0.0192(2) 0.1481(2) 0.33937(15) 0.0263(12) Uani 1 1 d . . .
Ni6 Ni -0.0349(2) 0.2192(3) 0.41957(14) 0.0345(12) Uani 1 1 d . . .
P1 P -0.3348(4) 0.2210(5) 0.1437(2) 0.0168(19) Uani 1 1 d . . .
P2 P 0.1369(4) 0.2226(5) 0.3811(2) 0.0177(19) Uani 1 1 d . . .
P3 P -0.1709(4) 0.2203(5) 0.2983(2) 0.0170(19) Uani 1 1 d . . .
Na1 Na 0.3103(6) 0.3835(7) 0.3433(4) 0.031(4) Uani 1 1 d . . .
Na2 Na 0.3202(7) 0.0644(6) 0.3433(5) 0.033(4) Uani 1 1 d . . .
Na3 Na -0.3554(6) 0.2151(7) 0.3903(4) 0.029(3) Uani 1 1 d . . .
Na4 Na 0.4968(7) -0.0283(7) 0.2482(5) 0.033(4) Uani 1 1 d . . .
Na5 Na -0.2522(9) 0.3785(9) 0.0536(5) 0.053(5) Uani 1 1 d . . .
Na6 Na -0.6026(11) 0.2152(10) 0.0679(7) 0.094(7) Uani 1 1 d . . .
Na7 Na 0.3170(9) 0.1085(9) 0.2435(6) 0.067(6) Uani 1 1 d . . .
Na8 Na 0.0677(9) 0.0292(9) 0.2271(6) 0.073(7) Uani 1 1 d . . .
Na9 Na -0.0036(10) 0.2213(10) 0.2510(6) 0.073(6) Uani 1 1 d . . .
O1P1 O -0.3166(10) 0.2207(11) 0.1877(6) 0.017(5) Uiso 1 1 d . . .
O2P1 O -0.2598(10) 0.2239(11) 0.1231(6) 0.024(5) Uiso 1 1 d . . .
O3P1 O -0.3784(11) 0.1674(11) 0.1288(7) 0.022(5) Uiso 1 1 d . . .
O4P1 O -0.3828(11) 0.2781(12) 0.1309(6) 0.027(5) Uiso 1 1 d . . .
O1P2 O 0.0488(10) 0.2218(11) 0.3733(6) 0.023(5) Uiso 1 1 d . . .
O2P2 O 0.1785(9) 0.2233(10) 0.3437(5) 0.011(4) Uiso 1 1 d . . .
O3P2 O 0.1669(11) 0.1652(11) 0.4057(7) 0.022(5) Uiso 1 1 d . . .
O4P2 O 0.1627(11) 0.2791(12) 0.4049(6) 0.026(5) Uiso 1 1 d . . .
O1P3 O -0.1919(10) 0.2214(11) 0.2549(6) 0.021(5) Uiso 1 1 d . . .
O2P3 O -0.0851(9) 0.2203(10) 0.3097(6) 0.013(4) Uiso 1 1 d . . .
O3P3 O -0.2074(10) 0.1605(10) 0.3135(6) 0.020(5) Uiso 1 1 d . . .
O4P3 O -0.2052(10) 0.2748(11) 0.3177(6) 0.018(5) Uiso 1 1 d . . .
O1N1 O -0.1966(11) 0.3633(10) 0.2512(7) 0.029(6) Uiso 1 1 d . . .
O1N2 O -0.1915(12) 0.0809(11) 0.2508(7) 0.030(6) Uiso 1 1 d . . .
O1N4 O -0.0824(10) 0.3590(9) 0.3088(6) 0.017(5) Uiso 1 1 d . . .
O1N5 O -0.0753(10) 0.0833(9) 0.3062(6) 0.017(5) Uiso 1 1 d . . .
O1T O -0.4615(13) 0.1098(12) 0.0156(8) 0.040(7) Uiso 1 1 d . . .
O12 O -0.4544(12) 0.2189(12) 0.0559(7) 0.039(6) Uiso 1 1 d . . .
O13 O -0.3266(11) 0.1606(11) 0.0512(7) 0.023(5) Uiso 1 1 d . . .
O14 O -0.3795(11) 0.0708(10) 0.0845(7) 0.025(6) Uiso 1 1 d . . .
O15 O -0.5092(11) 0.1277(10) 0.0885(7) 0.020(5) Uiso 1 1 d . . .
O2T O -0.4665(11) 0.3309(11) 0.0187(7) 0.030(6) Uiso 1 1 d . . .
O23 O -0.3286(10) 0.2832(11) 0.0512(6) 0.020(5) Uiso 1 1 d . . .
O26 O -0.5133(13) 0.3119(12) 0.0911(8) 0.047(8) Uiso 1 1 d . . .
O27 O -0.3810(13) 0.3706(12) 0.0842(8) 0.039(7) Uiso 1 1 d . . .
O3T O -0.2232(11) 0.2238(11) 0.0066(6) 0.027(5) Uiso 1 1 d . . .
O38 O -0.1832(11) 0.2852(11) 0.0759(7) 0.027(6) Uiso 1 1 d . . .
O39 O -0.1803(10) 0.1660(10) 0.0754(6) 0.018(5) Uiso 1 1 d . . .
O4N O -0.3122(12) 0.0837(11) 0.1877(8) 0.036(7) Uiso 1 1 d . . .
O4T O -0.3215(12) -0.0145(11) 0.1395(8) 0.035(7) Uiso 1 1 d . . .
O45 O -0.4468(11) 0.0620(11) 0.1459(7) 0.029(6) Uiso 1 1 d . . .
O46N O -0.0937(10) 0.2838(11) 0.3835(6) 0.020(5) Uiso 1 1 d . . .
O49 O -0.2442(11) 0.0904(10) 0.1217(7) 0.023(6) Uiso 1 1 d . . .
O5N O -0.4683(11) 0.1546(11) 0.1947(7) 0.029(6) Uiso 1 1 d . . .
O5T O -0.5974(12) 0.1058(11) 0.1516(8) 0.036(7) Uiso 1 1 d . . .
O56 O -0.5305(10) 0.2193(11) 0.1346(6) 0.020(5) Uiso 1 1 d . . .
O56N O -0.0903(9) 0.1551(9) 0.3822(6) 0.010(5) Uiso 1 1 d . . .
O6N O -0.4706(9) 0.2833(10) 0.1967(6) 0.013(4) Uiso 1 1 d . . .
O6T O -0.5977(10) 0.3301(9) 0.1536(6) 0.014(5) Uiso 1 1 d . . .
O67 O -0.4534(11) 0.3749(10) 0.1475(7) 0.022(6) Uiso 1 1 d . . .
O7N O -0.3151(12) 0.3552(11) 0.1886(7) 0.031(6) Uiso 1 1 d . . .
O7T O -0.3293(12) 0.4571(11) 0.1415(7) 0.029(6) Uiso 1 1 d . . .
O78 O -0.2496(11) 0.3528(10) 0.1248(7) 0.019(5) Uiso 1 1 d . . .
O8N O -0.1730(11) 0.2953(9) 0.1830(7) 0.021(6) Uiso 1 1 d . . .
O8T O -0.0848(12) 0.3449(12) 0.1309(8) 0.036(7) Uiso 1 1 d . . .
O89 O -0.1078(11) 0.2225(12) 0.1340(6) 0.026(5) Uiso 1 1 d . . .
O9N O -0.1692(10) 0.1493(10) 0.1825(6) 0.018(5) Uiso 1 1 d . . .
O9T O -0.0835(12) 0.1008(12) 0.1301(8) 0.035(7) Uiso 1 1 d . . .
O10T O 0.3926(11) 0.1171(11) 0.4452(7) 0.028(6) Uiso 1 1 d . . .
O101 O 0.3103(10) 0.2247(11) 0.4391(6) 0.024(5) Uiso 1 1 d . . .
O102 O 0.3214(12) 0.1675(12) 0.3766(7) 0.033(6) Uiso 1 1 d . . .
O103 O 0.2619(11) 0.0731(10) 0.4027(7) 0.025(6) Uiso 1 1 d . . .
O104 O 0.2470(12) 0.1298(11) 0.4696(8) 0.037(7) Uiso 1 1 d . . .
O11T O 0.3875(11) 0.3367(11) 0.4468(7) 0.028(6) Uiso 1 1 d . . .
O112 O 0.3208(11) 0.2834(12) 0.3785(6) 0.028(6) Uiso 1 1 d . . .
O115 O 0.2451(12) 0.3159(11) 0.4707(7) 0.031(6) Uiso 1 1 d . . .
O116 O 0.2518(12) 0.3756(11) 0.4035(7) 0.033(6) Uiso 1 1 d . . .
O12T O 0.4131(11) 0.2283(11) 0.3268(7) 0.031(6) Uiso 1 1 d . . .
O127 O 0.2726(10) 0.2846(11) 0.3052(6) 0.022(5) Uiso 1 1 d . . .
O128 O 0.2761(11) 0.1655(11) 0.3057(7) 0.026(6) Uiso 1 1 d . . .
O13N O 0.0508(11) 0.0870(10) 0.3702(7) 0.021(5) Uiso 1 1 d . . .
O13T O 0.1456(11) -0.0126(10) 0.3770(7) 0.026(6) Uiso 1 1 d . . .
O134 O 0.1347(11) 0.0667(10) 0.4380(7) 0.024(6) Uiso 1 1 d . . .
O138 O 0.1832(11) 0.0919(10) 0.3376(7) 0.023(6) Uiso 1 1 d . . .
O14N O 0.0348(11) 0.1558(11) 0.4486(7) 0.027(6) Uiso 1 1 d . . .
O14T O 0.1188(14) 0.1057(13) 0.5102(8) 0.048(8) Uiso 1 1 d . . .
O145 O 0.1537(10) 0.2233(11) 0.4782(6) 0.021(5) Uiso 1 1 d . . .
O15N O 0.0314(11) 0.2838(12) 0.4488(7) 0.029(6) Uiso 1 1 d . . .
O15T O 0.1165(12) 0.3319(12) 0.5143(7) 0.036(7) Uiso 1 1 d . . .
O156 O 0.1279(11) 0.3773(10) 0.4392(7) 0.022(6) Uiso 1 1 d . . .
O16N O 0.0442(12) 0.3587(11) 0.3699(8) 0.033(7) Uiso 1 1 d . . .
O16T O 0.1352(13) 0.4604(12) 0.3795(8) 0.039(7) Uiso 1 1 d . . .
O167 O 0.1740(11) 0.3543(10) 0.3379(7) 0.026(6) Uiso 1 1 d . . .
O17N O 0.0601(10) 0.2923(10) 0.3025(6) 0.020(5) Uiso 1 1 d . . .
O17T O 0.1547(11) 0.3496(11) 0.2566(7) 0.028(6) Uiso 1 1 d . . .
O178 O 0.1572(11) 0.2211(12) 0.2671(7) 0.033(6) Uiso 1 1 d . . .
O18N O 0.0622(11) 0.1527(11) 0.3018(7) 0.027(6) Uiso 1 1 d . . .
O18T O 0.1640(12) 0.1033(11) 0.2552(7) 0.030(6) Uiso 1 1 d . . .
O19T O -0.1624(11) -0.0203(10) 0.2929(7) 0.024(6) Uiso 1 1 d . . .
O191 O -0.2890(10) 0.0611(10) 0.3022(6) 0.019(5) Uiso 1 1 d . . .
O192 O -0.1795(12) 0.0611(11) 0.3543(7) 0.030(6) Uiso 1 1 d . . .
O20T O -0.1967(11) 0.1052(10) 0.4290(7) 0.020(5) Uiso 1 1 d . . .
O201 O -0.3019(10) 0.1273(9) 0.3634(6) 0.017(5) Uiso 1 1 d . . .
O203 O -0.2197(9) 0.2152(10) 0.3896(6) 0.013(5) Uiso 1 1 d . . .
O21T O -0.4335(12) 0.1070(11) 0.3099(7) 0.031(6) Uiso 1 1 d . . .
O214 O -0.3563(10) 0.2181(11) 0.3213(6) 0.021(5) Uiso 1 1 d . . .
O22T O -0.1724(10) 0.4621(9) 0.2985(6) 0.013(5) Uiso 1 1 d . . .
O223 O -0.1837(10) 0.3744(9) 0.3592(6) 0.013(5) Uiso 1 1 d . . .
O224 O -0.2935(10) 0.3765(9) 0.3054(6) 0.017(5) Uiso 1 1 d . . .
O23N O -0.3368(12) 0.1531(12) 0.2595(8) 0.036(7) Uiso 1 1 d . . .
O23T O -0.2012(11) 0.3277(10) 0.4303(7) 0.022(5) Uiso 1 1 d . . .
O234 O -0.3054(11) 0.3058(10) 0.3649(7) 0.027(6) Uiso 1 1 d . . .
O24T O -0.4344(12) 0.3259(11) 0.3121(7) 0.035(6) Uiso 1 1 d . . .
O31N O -0.3436(10) 0.2849(10) 0.2588(6) 0.019(5) Uiso 1 1 d . . .
O3NW O -0.5061(11) 0.2190(12) 0.2631(6) 0.029(6) Uiso 1 1 d . . .
O6NW O -0.1076(12) 0.2152(12) 0.4655(7) 0.035(6) Uiso 1 1 d . . .
O1W O -0.0539(10) -0.0897(9) 0.2780(6) 0.010(5) Uiso 1 1 d . . .
O2W O 0.3768(10) -0.0681(10) 0.2560(6) 0.019(5) Uiso 1 1 d . . .
O3W O 0.5310(12) -0.1348(11) 0.2509(7) 0.032(6) Uiso 1 1 d . . .
O4W O -0.4996(12) 0.2476(10) 0.4595(7) 0.032(6) Uiso 1 1 d . . .
O5W O 0.2901(12) 0.4216(11) 0.2792(8) 0.035(7) Uiso 1 1 d . . .
O6W O 0.4485(12) 0.0788(11) 0.2498(7) 0.031(6) Uiso 1 1 d . . .
O7W O 0.2975(13) 0.0270(11) 0.2812(8) 0.038(7) Uiso 1 1 d . . .
O8W O 0.6163(13) 0.0181(12) 0.2404(8) 0.043(7) Uiso 1 1 d . . .
O9W O 0.5175(13) -0.0279(12) 0.3173(8) 0.038(7) Uiso 1 1 d . . .
O10W O -0.0410(13) 0.3304(13) 0.2330(8) 0.046(7) Uiso 1 1 d . . .
O11W O 0.4513(14) 0.0681(13) 0.3588(8) 0.049(8) Uiso 1 1 d . . .
O12W O 0.4453(14) 0.3786(13) 0.3544(8) 0.048(8) Uiso 1 1 d . . .
O13W O -0.1618(13) -0.0058(12) 0.1960(8) 0.044(7) Uiso 1 1 d . . .
O14W O -0.0347(13) 0.1174(12) 0.2323(8) 0.044(7) Uiso 1 1 d . . .
O15W O 0.2466(13) 0.3921(12) 0.2141(8) 0.048(8) Uiso 1 1 d . . .
O16W O -0.0208(15) -0.0553(14) 0.2161(9) 0.062(9) Uiso 1 1 d . . .
O17W O -0.2822(15) 0.3687(13) -0.0128(9) 0.057(8) Uiso 1 1 d . . .
O18W O 0.4797(15) -0.0296(13) 0.1789(9) 0.057(8) Uiso 1 1 d . . .
O19W O 0.1708(15) -0.0467(14) 0.3004(9) 0.062(9) Uiso 1 1 d . . .
O20W O -0.4789(15) 0.1808(14) 0.3946(10) 0.066(9) Uiso 1 1 d . . .
O21W O 0.2629(16) 0.0617(15) 0.1863(10) 0.074(10) Uiso 1 1 d . . .
O22W O -0.3114(16) 0.4773(15) 0.0477(10) 0.071(10) Uiso 1 1 d . . .
O23W O -0.3354(15) 0.4724(14) -0.0216(9) 0.064(9) Uiso 1 1 d . . .
O24W O -0.3462(15) 0.2401(13) 0.4527(9) 0.062(9) Uiso 1 1 d . . .
O25W O -0.0622(18) 0.4467(16) 0.3862(11) 0.084(11) Uiso 1 1 d . . .
O26W O 0.3383(17) -0.0410(15) 0.1434(10) 0.077(10) Uiso 1 1 d . . .
O27W O -0.1305(17) 0.4245(16) 0.0526(11) 0.084(11) Uiso 1 1 d . . .
O28W O 0.3304(17) 0.3181(16) 0.2416(11) 0.081(11) Uiso 1 1 d . . .
O29W O -0.3649(18) 0.0405(16) 0.4060(11) 0.086(11) Uiso 1 1 d . . .
O30W O -0.4120(18) 0.0562(16) -0.0368(11) 0.087(11) Uiso 1 1 d . . .
O31W O -0.0648(18) 0.4864(16) 0.4506(11) 0.083(11) Uiso 1 1 d . . .
O32W O -0.700(2) 0.226(2) 0.1172(12) 0.112(13) Uiso 1 1 d . . .
O33W O 0.504(2) 0.0745(18) 0.4196(12) 0.015(10) Uiso 0.50 1 d P . .
O34W O -0.096(2) 0.4933(19) 0.0143(12) 0.016(10) Uiso 0.50 1 d P . .
O35W O -0.057(2) -0.103(2) 0.3420(15) 0.035(13) Uiso 0.50 1 d P . .
O36W O 0.063(2) 0.060(2) 0.1596(15) 0.031(12) Uiso 0.50 1 d P . .
O37W O 0.033(2) -0.001(2) 0.2911(13) 0.021(11) Uiso 0.50 1 d P . .
O38W O -0.670(2) 0.139(2) 0.0367(15) 0.034(13) Uiso 0.50 1 d P . .
O39W O -0.406(2) 0.130(2) -0.0906(15) 0.033(13) Uiso 0.50 1 d P . .
O40W O -0.732(2) 0.146(2) 0.1508(14) 0.031(12) Uiso 0.50 1 d P . .
O41W O 0.110(2) 0.339(2) 0.5793(15) 0.039(13) Uiso 0.50 1 d P . .
O42W O -0.714(3) 0.382(2) 0.1241(16) 0.042(14) Uiso 0.50 1 d P . .
O43W O 0.037(2) -0.068(2) 0.3890(15) 0.034(13) Uiso 0.50 1 d P . .
O44W O -0.294(2) -0.026(2) 0.0474(14) 0.025(11) Uiso 0.50 1 d P . .
O45W O -0.533(2) 0.047(2) -0.0672(13) 0.023(11) Uiso 0.50 1 d P . .
O46W O -0.073(2) 0.372(2) 0.4745(14) 0.027(12) Uiso 0.50 1 d P . .
O47W O -0.034(2) 0.182(2) 0.5353(14) 0.030(12) Uiso 0.50 1 d P . .
O48W O 0.477(3) -0.024(3) 0.4243(17) 0.050(16) Uiso 0.50 1 d P . .
O49W O -0.382(3) 0.574(3) -0.0265(18) 0.061(18) Uiso 0.50 1 d P . .
O50W O -0.053(2) 0.001(2) 0.3952(15) 0.034(13) Uiso 0.50 1 d P . .
O51W O 0.028(3) 0.229(3) 0.1871(15) 0.045(14) Uiso 0.50 1 d P . .
O52W O 0.536(3) 0.058(2) 0.4859(16) 0.040(14) Uiso 0.50 1 d P . .
O53W O 0.174(3) 0.227(3) 0.1888(17) 0.057(16) Uiso 0.50 1 d P . .
O54W O -0.323(3) -0.051(2) 0.3298(16) 0.044(14) Uiso 0.50 1 d P . .
O55W O -0.281(3) 0.092(2) -0.0227(15) 0.038(13) Uiso 0.50 1 d P . .
O56W O 0.286(3) 0.225(3) 0.5224(17) 0.060(16) Uiso 0.50 1 d P . .
O57W O -0.012(3) 0.276(3) 0.5730(16) 0.056(15) Uiso 0.50 1 d P . .
O58W O -0.075(3) 0.525(3) 0.5153(18) 0.059(17) Uiso 0.50 1 d P . .
O59W O -0.249(3) 0.059(3) 0.0532(19) 0.065(19) Uiso 0.50 1 d P . .
O60W O -0.212(3) 0.505(3) -0.0302(19) 0.065(18) Uiso 0.50 1 d P . .
O61W O -0.652(4) 0.286(3) 0.0265(19) 0.08(2) Uiso 0.50 1 d P . .
O62W O 0.168(3) 0.236(3) 0.5722(18) 0.060(17) Uiso 0.50 1 d P . .
O63W O 0.344(3) 0.202(3) 0.216(2) 0.07(2) Uiso 0.50 1 d P . .
O64W O -0.592(4) 0.054(4) -0.002(3) 0.12(3) Uiso 0.50 1 d P . .
O65W O -0.045(4) 0.452(3) -0.030(2) 0.09(2) Uiso 0.50 1 d P . .
O66W O 0.231(4) 0.400(4) 0.590(2) 0.10(3) Uiso 0.50 1 d P . .
O67W O -0.860(4) 0.139(4) 0.145(3) 0.11(3) Uiso 0.50 1 d P . .
O68W O -0.210(4) 0.477(4) 0.419(2) 0.10(3) Uiso 0.50 1 d P . .
O69W O -0.788(5) 0.451(5) 0.089(3) 0.16(4) Uiso 0.50 1 d P . .

loop_
_atom_site_aniso_label
_atom_site_aniso_U_11
_atom_site_aniso_U_22
_atom_site_aniso_U_33
_atom_site_aniso_U_23
_atom_site_aniso_U_13
_atom_site_aniso_U_12
W1 0.0271(8) 0.0276(10) 0.0253(11) -0.0057(7) -0.0010(7) -0.0017(6)
W2 0.0283(8) 0.0304(10) 0.0254(11) -0.0002(8) -0.0004(7) 0.0022(7)
W3 0.0270(7) 0.0303(9) 0.0207(9) -0.0026(9) 0.0021(6) -0.0003(7)
W4 0.0247(7) 0.0202(10) 0.0285(11) -0.0024(8) 0.0031(7) -0.0009(6)
W5 0.0201(7) 0.0266(10) 0.0278(11) -0.0012(7) 0.0015(7) -0.0027(6)
W6 0.0250(7) 0.0252(10) 0.0261(11) -0.0028(7) 0.0023(7) 0.0031(6)
W7 0.0256(8) 0.0224(10) 0.0228(10) -0.0002(8) 0.0012(7) 0.0011(7)
W8 0.0235(7) 0.0233(10) 0.0216(10) -0.0023(7) 0.0026(6) -0.0023(6)
W9 0.0229(7) 0.0239(10) 0.0254(11) -0.0011(7) 0.0047(7) 0.0003(6)
W10 0.0241(8) 0.0230(10) 0.0282(11) -0.0013(7) -0.0008(7) 0.0020(6)
W11 0.0277(8) 0.0233(9) 0.0236(10) -0.0029(7) 0.0000(7) -0.0013(6)
W12 0.0201(7) 0.0256(9) 0.0259(9) -0.0006(8) 0.0042(6) -0.0006(7)
W13 0.0264(7) 0.0199(9) 0.0245(10) -0.0003(7) 0.0017(7) 0.0007(6)
W14 0.0306(8) 0.0304(11) 0.0225(11) 0.0038(8) 0.0043(7) 0.0007(7)
W15 0.0291(8) 0.0320(10) 0.0213(10) -0.0043(7) 0.0037(7) 0.0006(6)
W16 0.0269(8) 0.0209(10) 0.0307(11) -0.0017(8) 0.0040(7) 0.0015(7)
W17 0.0206(7) 0.0219(9) 0.0250(10) 0.0017(7) 0.0035(6) -0.0015(6)
W18 0.0218(7) 0.0226(10) 0.0246(10) -0.0031(7) 0.0056(7) 0.0001(6)
W19 0.0212(7) 0.0210(9) 0.0267(10) -0.0003(8) 0.0036(6) 0.0025(6)
W20 0.0204(7) 0.0260(10) 0.0202(10) 0.0029(7) 0.0024(6) -0.0010(6)
W21 0.0197(7) 0.0240(10) 0.0231(10) 0.0036(7) 0.0022(6) -0.0011(6)
W22 0.0197(7) 0.0236(10) 0.0230(10) 0.0020(8) 0.0018(6) 0.0006(6)
W23 0.0202(7) 0.0248(9) 0.0197(10) 0.0018(7) 0.0036(6) 0.0010(6)
W24 0.0175(7) 0.0243(9) 0.0222(10) 0.0000(7) 0.0023(6) 0.0018(6)
Ni1 0.028(2) 0.031(4) 0.026(3) 0.004(2) -0.001(2) 0.001(2)
Ni2 0.033(3) 0.026(3) 0.031(3) 0.004(2) 0.004(2) 0.000(2)
Ni3 0.029(2) 0.029(3) 0.030(3) -0.003(3) 0.002(2) -0.001(2)
Ni4 0.024(2) 0.031(3) 0.031(3) 0.007(2) 0.000(2) 0.001(2)
Ni5 0.027(2) 0.024(3) 0.028(3) 0.003(2) 0.003(2) 0.003(2)
Ni6 0.031(2) 0.037(3) 0.036(3) -0.004(3) 0.004(2) 0.000(2)
P1 0.019(4) 0.020(5) 0.012(5) -0.009(5) 0.004(3) 0.006(4)
P2 0.023(4) 0.024(5) 0.007(5) 0.004(5) 0.003(3) 0.003(4)
P3 0.016(4) 0.016(5) 0.020(5) -0.008(5) 0.004(3) 0.005(4)
Na1 0.012(6) 0.035(10) 0.045(11) 0.007(8) -0.003(6) 0.000(6)
Na2 0.037(8) 0.009(8) 0.054(12) -0.004(8) 0.015(8) -0.005(6)
Na3 0.012(6) 0.037(9) 0.036(9) 0.001(8) -0.002(5) 0.002(6)
Na4 0.033(7) 0.029(9) 0.037(10) 0.024(7) -0.003(6) -0.001(6)
Na5 0.066(11) 0.070(14) 0.024(11) 0.006(10) 0.004(8) -0.002(9)
Na6 0.095(14) 0.073(16) 0.12(2) 0.010(16) 0.044(14) -0.019(13)
Na7 0.063(11) 0.079(16) 0.055(14) -0.020(11) -0.010(10) -0.008(10)
Na8 0.062(11) 0.082(16) 0.078(16) -0.050(13) 0.024(10) -0.027(10)
Na9 0.080(12) 0.056(13) 0.086(16) -0.009(13) 0.021(11) -0.005(11)

loop_
_atom_type_symbol
_atom_type_description
_atom_type_scat_dispersion_real
_atom_type_scat_dispersion_imag
_atom_type_scat_source
O O 0.0106 0.0060 'International Tables Vol C Tables 4.2.6.8 and 6.1.1.4'
H H 0.0000 0.0000 'International Tables Vol C Tables 4.2.6.8 and 6.1.1.4'
Na Na 0.0362 0.0249 'International Tables Vol C Tables 4.2.6.8 and 6.1.1.4'
P P 0.1023 0.0942 'International Tables Vol C Tables 4.2.6.8 and 6.1.1.4'
Ni Ni 0.3393 1.1124 'International Tables Vol C Tables 4.2.6.8 and 6.1.1.4'
W W -0.8490 6.8722 'International Tables Vol C Tables 4.2.6.8 and 6.1.1.4'
Mn Mn 0.3368 0.7283 'International Tables Vol C Tables 4.2.6.8 and 6.1.1.4'

loop_
_geom_angle_atom_site_label_1
_geom_angle_atom_site_label_2
_geom_angle_atom_site_label_3
_geom_angle
_geom_angle_site_symmetry_1
_geom_angle_site_symmetry_3
_geom_angle_publ_flag
O1T W1 O15 103.1(10) . . ?
O1T W1 O14 103.8(11) . . ?
O15 W1 O14 89.3(9) . . ?
O1T W1 O13 102.3(11) . . ?
O15 W1 O13 154.6(10) . . ?
O14 W1 O13 85.1(9) . . ?
O1T W1 O12 102.7(11) . . ?
O15 W1 O12 86.4(10) . . ?
O14 W1 O12 153.4(10) . . ?
O13 W1 O12 87.6(10) . . ?
O1T W1 Na6 91.0(9) . . ?
O15 W1 Na6 44.5(7) . . ?
O14 W1 Na6 133.7(7) . . ?
O13 W1 Na6 134.6(8) . . ?
O12 W1 Na6 47.1(7) . . ?
O2T W2 O27 102.9(12) . . ?
O2T W2 O26 102.7(11) . . ?
O27 W2 O26 91.8(11) . . ?
O2T W2 O23 101.9(10) . . ?
O27 W2 O23 82.6(10) . . ?
O26 W2 O23 155.3(11) . . ?
O2T W2 O12 102.1(11) . . ?
O27 W2 O12 154.4(11) . . ?
O26 W2 O12 88.2(10) . . ?
O23 W2 O12 86.8(9) . . ?
O2T W2 Na5 91.5(8) . . ?
O27 W2 Na5 44.8(8) . . ?
O26 W2 Na5 136.5(9) . . ?
O23 W2 Na5 42.2(8) . . ?
O12 W2 Na5 129.0(7) . . ?
O2T W2 Na6 90.7(8) . . ?
O27 W2 Na6 139.0(8) . . ?
O26 W2 Na6 47.3(9) . . ?
O23 W2 Na6 132.6(8) . . ?
O12 W2 Na6 45.8(7) . . ?
Na5 W2 Na6 174.7(5) . . ?
O3T W3 O39 102.4(10) . . ?
O3T W3 O38 102.2(10) . . ?
O39 W3 O38 90.8(9) . . ?
O3T W3 O23 101.8(10) . . ?
O39 W3 O23 155.7(9) . . ?
O38 W3 O23 84.7(9) . . ?
O3T W3 O13 102.4(10) . . ?
O39 W3 O13 86.7(9) . . ?
O38 W3 O13 155.3(9) . . ?
O23 W3 O13 87.6(8) . . ?
O3T W3 O2P1 172.0(8) . . ?
O39 W3 O2P1 72.8(8) . . ?
O38 W3 O2P1 71.8(9) . . ?
O23 W3 O2P1 83.1(8) . . ?
O13 W3 O2P1 84.0(8) . . ?
O3T W3 Na5 90.3(9) . . ?
O39 W3 Na5 135.0(7) . . ?
O38 W3 Na5 44.2(7) . . ?
O23 W3 Na5 45.2(7) . . ?
O13 W3 Na5 132.9(7) . . ?
O2P1 W3 Na5 88.8(6) . . ?
O4T W4 O4N 103.4(12) . . ?
O4T W4 O49 100.4(10) . . ?
O4N W4 O49 93.7(10) . . ?
O4T W4 O45 99.9(10) . . ?
O4N W4 O45 92.1(10) . . ?
O49 W4 O45 157.0(10) . . ?
O4T W4 O14 99.1(11) . . ?
O4N W4 O14 157.4(10) . . ?
O49 W4 O14 84.4(9) . . ?
O45 W4 O14 81.7(9) . . ?
O4T W4 O3P1 170.4(10) . . ?
O4N W4 O3P1 85.2(10) . . ?
O49 W4 O3P1 83.0(8) . . ?
O45 W4 O3P1 75.3(8) . . ?
O14 W4 O3P1 72.2(8) . . ?
O5T W5 O5N 104.8(11) . . ?
O5T W5 O56 102.4(10) . . ?
O5N W5 O56 92.4(10) . . ?
O5T W5 O45 99.4(10) . . ?
O5N W5 O45 93.3(10) . . ?
O56 W5 O45 155.3(9) . . ?
O5T W5 O15 97.5(10) . . ?
O5N W5 O15 157.7(9) . . ?
O56 W5 O15 83.6(9) . . ?
O45 W5 O15 82.1(9) . . ?
O5T W5 O3P1 169.0(10) . . ?
O5N W5 O3P1 85.0(9) . . ?
O56 W5 O3P1 82.0(8) . . ?
O45 W5 O3P1 74.6(8) . . ?
O15 W5 O3P1 72.7(7) . . ?
O5T W5 Na6 84.5(9) . . ?
O5N W5 Na6 136.1(9) . . ?
O56 W5 Na6 44.0(7) . . ?
O45 W5 Na6 128.1(8) . . ?
O15 W5 Na6 46.3(7) . . ?
O3P1 W5 Na6 92.0(6) . . ?
O6T W6 O6N 103.2(9) . . ?
O6T W6 O56 103.4(9) . . ?
O6N W6 O56 93.6(9) . . ?
O6T W6 O67 98.6(9) . . ?
O6N W6 O67 93.0(9) . . ?
O56 W6 O67 154.9(9) . . ?
O6T W6 O26 97.6(10) . . ?
O6N W6 O26 159.1(9) . . ?
O56 W6 O26 83.5(10) . . ?
O67 W6 O26 81.8(10) . . ?
O6T W6 O4P1 168.0(9) . . ?
O6N W6 O4P1 85.4(8) . . ?
O56 W6 O4P1 84.1(8) . . ?
O67 W6 O4P1 72.3(9) . . ?
O26 W6 O4P1 73.7(9) . . ?
O6T W6 Na6 87.0(8) . . ?
O6N W6 Na6 134.6(8) . . ?
O56 W6 Na6 41.4(7) . . ?
O67 W6 Na6 129.6(8) . . ?
O26 W6 Na6 47.9(8) . . ?
O4P1 W6 Na6 92.9(6) . . ?
O7T W7 O7N 105.5(11) . . ?
O7T W7 O78 101.8(9) . . ?
O7N W7 O78 91.0(10) . . ?
O7T W7 O67 100.9(9) . . ?
O7N W7 O67 92.4(9) . . ?
O78 W7 O67 155.2(9) . . ?
O7T W7 O27 98.7(11) . . ?
O7N W7 O27 155.8(11) . . ?
O78 W7 O27 83.6(9) . . ?
O67 W7 O27 83.2(9) . . ?
O7T W7 O4P1 168.8(9) . . ?
O7N W7 O4P1 83.5(9) . . ?
O78 W7 O4P1 84.4(8) . . ?
O67 W7 O4P1 71.6(8) . . ?
O27 W7 O4P1 72.5(9) . . ?
O7T W7 Na5 87.3(9) . . ?
O7N W7 Na5 134.1(7) . . ?
O78 W7 Na5 43.1(7) . . ?
O67 W7 Na5 128.9(7) . . ?
O27 W7 Na5 45.7(7) . . ?
O4P1 W7 Na5 91.1(6) . . ?
O8T W8 O8N 103.8(11) . . ?
O8T W8 O78 104.9(10) . . ?
O8N W8 O78 91.1(9) . . ?
O8T W8 O89 97.4(10) . . ?
O8N W8 O89 91.8(9) . . ?
O78 W8 O89 156.1(9) . . ?
O8T W8 O38 96.8(11) . . ?
O8N W8 O38 159.4(9) . . ?
O78 W8 O38 83.8(9) . . ?
O89 W8 O38 85.2(9) . . ?
O8T W8 O2P1 166.1(10) . . ?
O8N W8 O2P1 87.6(8) . . ?
O78 W8 O2P1 82.5(8) . . ?
O89 W8 O2P1 74.0(8) . . ?
O38 W8 O2P1 72.0(8) . . ?
O8T W8 Na5 88.1(9) . . ?
O8N W8 Na5 136.1(7) . . ?
O78 W8 Na5 45.1(7) . . ?
O89 W8 Na5 128.9(7) . . ?
O38 W8 Na5 43.8(7) . . ?
O2P1 W8 Na5 89.0(6) . . ?
O9T W9 O9N 102.9(11) . . ?
O9T W9 O49 102.1(10) . . ?
O9N W9 O49 94.6(9) . . ?
O9T W9 O89 98.2(10) . . ?
O9N W9 O89 91.1(9) . . ?
O49 W9 O89 157.0(9) . . ?
O9T W9 O39 98.2(10) . . ?
O9N W9 O39 158.6(9) . . ?
O49 W9 O39 84.3(9) . . ?
O89 W9 O39 82.3(9) . . ?
O9T W9 O2P1 166.2(10) . . ?
O9N W9 O2P1 88.1(8) . . ?
O49 W9 O2P1 85.0(8) . . ?
O89 W9 O2P1 73.0(8) . . ?
O39 W9 O2P1 70.5(8) . . ?
O10T W10 O104 104.2(11) . . ?
O10T W10 O103 102.4(10) . . ?
O104 W10 O103 92.1(10) . . ?
O10T W10 O101 103.0(10) . . ?
O104 W10 O101 90.3(10) . . ?
O103 W10 O101 153.0(9) . . ?
O10T W10 O102 101.6(10) . . ?
O104 W10 O102 154.2(10) . . ?
O103 W10 O102 83.2(10) . . ?
O101 W10 O102 83.0(10) . . ?
O10T W10 Na2 89.4(9) . . ?
O104 W10 Na2 133.7(8) . . ?
O103 W10 Na2 41.6(7) . . ?
O101 W10 Na2 129.9(7) . . ?
O102 W10 Na2 46.9(8) . . ?
O11T W11 O115 101.2(10) . . ?
O11T W11 O116 102.6(10) . . ?
O115 W11 O116 93.1(10) . . ?
O11T W11 O101 103.3(10) . . ?
O115 W11 O101 89.1(10) . . ?
O116 W11 O101 153.0(9) . . ?
O11T W11 O112 101.4(10) . . ?
O115 W11 O112 157.1(9) . . ?
O116 W11 O112 85.2(11) . . ?
O101 W11 O112 82.5(10) . . ?
O11T W11 Na1 90.9(8) . . ?
O115 W11 Na1 136.3(8) . . ?
O116 W11 Na1 43.2(8) . . ?
O101 W11 Na1 128.9(7) . . ?
O112 W11 Na1 46.5(8) . . ?
O12T W12 O128 103.3(10) . . ?
O12T W12 O127 101.7(10) . . ?
O128 W12 O127 91.4(9) . . ?
O12T W12 O102 103.1(10) . . ?
O128 W12 O102 85.7(11) . . ?
O127 W12 O102 155.1(9) . . ?
O12T W12 O112 100.7(10) . . ?
O128 W12 O112 155.7(9) . . ?
O127 W12 O112 87.3(10) . . ?
O102 W12 O112 85.4(10) . . ?
O12T W12 O2P2 172.5(9) . . ?
O128 W12 O2P2 72.6(8) . . ?
O127 W12 O2P2 72.5(8) . . ?
O102 W12 O2P2 83.0(8) . . ?
O112 W12 O2P2 84.0(7) . . ?
O12T W12 Na1 91.1(8) . . ?
O128 W12 Na1 137.7(8) . . ?
O127 W12 Na1 46.5(7) . . ?
O102 W12 Na1 129.8(8) . . ?
O112 W12 Na1 44.6(8) . . ?
O2P2 W12 Na1 88.2(5) . . ?
O12T W12 Na2 92.7(8) . . ?
O128 W12 Na2 46.6(8) . . ?
O127 W12 Na2 137.9(7) . . ?
O102 W12 Na2 43.5(8) . . ?
O112 W12 Na2 128.9(8) . . ?
O2P2 W12 Na2 88.9(6) . . ?
Na1 W12 Na2 173.1(3) . . ?
O13T W13 O13N 104.1(10) . . ?
O13T W13 O138 102.2(10) . . ?
O13N W13 O138 93.4(9) . . ?
O13T W13 O134 99.8(11) . . ?
O13N W13 O134 92.8(9) . . ?
O138 W13 O134 154.9(9) . . ?
O13T W13 O103 98.9(9) . . ?
O13N W13 O103 157.0(9) . . ?
O138 W13 O103 81.2(9) . . ?
O134 W13 O103 83.7(9) . . ?
O13T W13 O3P2 168.1(10) . . ?
O13N W13 O3P2 84.8(8) . . ?
O138 W13 O3P2 85.0(9) . . ?
O134 W13 O3P2 71.4(9) . . ?
O103 W13 O3P2 72.6(8) . . ?
O13T W13 Na2 87.4(7) . . ?
O13N W13 Na2 136.8(8) . . ?
O138 W13 Na2 43.5(7) . . ?
O134 W13 Na2 126.7(6) . . ?
O103 W13 Na2 43.1(7) . . ?
O3P2 W13 Na2 91.6(5) . . ?
O14T W14 O14N 103.0(11) . . ?
O14T W14 O134 97.2(12) . . ?
O14N W14 O134 94.0(10) . . ?
O14T W14 O145 106.7(11) . . ?
O14N W14 O145 92.1(9) . . ?
O134 W14 O145 153.4(9) . . ?
O14T W14 O104 97.6(11) . . ?
O14N W14 O104 159.3(11) . . ?
O134 W14 O104 81.0(9) . . ?
O145 W14 O104 84.2(9) . . ?
O14T W14 O3P2 166.1(10) . . ?
O14N W14 O3P2 86.8(9) . . ?
O134 W14 O3P2 72.0(9) . . ?
O145 W14 O3P2 82.5(8) . . ?
O104 W14 O3P2 72.5(9) . . ?
O15T W15 O15N 105.1(10) . . ?
O15T W15 O145 103.0(11) . . ?
O15N W15 O145 92.6(10) . . ?
O15T W15 O156 100.6(11) . . ?
O15N W15 O156 93.7(10) . . ?
O145 W15 O156 152.9(9) . . ?
O15T W15 O115 96.4(10) . . ?
O15N W15 O115 158.4(10) . . ?
O145 W15 O115 83.5(9) . . ?
O156 W15 O115 80.9(9) . . ?
O15T W15 O4P2 167.9(9) . . ?
O15N W15 O4P2 85.1(9) . . ?
O145 W15 O4P2 82.6(9) . . ?
O156 W15 O4P2 71.8(9) . . ?
O115 W15 O4P2 73.4(8) . . ?
O16T W16 O16N 103.5(11) . . ?
O16T W16 O156 100.2(11) . . ?
O16N W16 O156 95.8(10) . . ?
O16T W16 O167 103.0(11) . . ?
O16N W16 O167 90.0(10) . . ?
O156 W16 O167 154.0(9) . . ?
O16T W16 O116 98.0(10) . . ?
O16N W16 O116 158.2(10) . . ?
O156 W16 O116 83.6(9) . . ?
O167 W16 O116 81.8(9) . . ?
O16T W16 O4P2 168.9(10) . . ?
O16N W16 O4P2 86.0(9) . . ?
O156 W16 O4P2 72.6(9) . . ?
O167 W16 O4P2 82.6(9) . . ?
O116 W16 O4P2 73.0(8) . . ?
O16T W16 Na1 88.0(8) . . ?
O16N W16 Na1 133.4(9) . . ?
O156 W16 Na1 126.9(6) . . ?
O167 W16 Na1 43.4(7) . . ?
O116 W16 Na1 43.4(8) . . ?
O4P2 W16 Na1 89.7(5) . . ?
O17T W17 O17N 103.9(10) . . ?
O17T W17 O167 102.5(11) . . ?
O17N W17 O167 92.3(9) . . ?
O17T W17 O178 99.4(10) . . ?
O17N W17 O178 91.3(9) . . ?
O167 W17 O178 156.3(10) . . ?
O17T W17 O127 100.4(9) . . ?
O17N W17 O127 155.6(10) . . ?
O167 W17 O127 84.5(9) . . ?
O178 W17 O127 82.5(9) . . ?
O17T W17 O2P2 168.8(8) . . ?
O17N W17 O2P2 84.6(8) . . ?
O167 W17 O2P2 84.2(9) . . ?
O178 W17 O2P2 72.9(8) . . ?
O127 W17 O2P2 70.9(7) . . ?
O17T W17 Na1 90.1(8) . . ?
O17N W17 Na1 134.0(8) . . ?
O167 W17 Na1 41.7(6) . . ?
O178 W17 Na1 129.9(6) . . ?
O127 W17 Na1 47.4(7) . . ?
O2P2 W17 Na1 89.0(5) . . ?
O17T W17 Na9 91.0(8) . . ?
O17N W17 Na9 43.1(8) . . ?
O167 W17 Na9 135.5(7) . . ?
O178 W17 Na9 52.5(6) . . ?
O127 W17 Na9 134.9(7) . . ?
O2P2 W17 Na9 90.5(6) . . ?
Na1 W17 Na9 177.1(4) . . ?
O18T W18 O18N 105.3(10) . . ?
O18T W18 O178 95.1(11) . . ?
O18N W18 O178 91.9(10) . . ?
O18T W18 O138 103.7(11) . . ?
O18N W18 O138 93.1(10) . . ?
O178 W18 O138 158.5(10) . . ?
O18T W18 O128 98.8(10) . . ?
O18N W18 O128 155.8(10) . . ?
O178 W18 O128 84.8(9) . . ?
O138 W18 O128 82.1(9) . . ?
O18T W18 O2P2 166.7(9) . . ?
O18N W18 O2P2 84.8(9) . . ?
O178 W18 O2P2 75.6(9) . . ?
O138 W18 O2P2 84.0(8) . . ?
O128 W18 O2P2 71.2(8) . . ?
O18T W18 Na9 90.6(8) . . ?
O18N W18 Na9 42.8(8) . . ?
O178 W18 Na9 52.7(7) . . ?
O138 W18 Na9 135.9(6) . . ?
O128 W18 Na9 137.2(8) . . ?
O2P2 W18 Na9 91.3(5) . . ?
O18T W18 Na7 49.8(7) . . ?
O18N W18 Na7 154.7(8) . . ?
O178 W18 Na7 86.7(7) . . ?
O138 W18 Na7 97.5(7) . . ?
O128 W18 Na7 49.2(7) . . ?
O2P2 W18 Na7 119.1(5) . . ?
Na9 W18 Na7 122.4(5) . . ?
O18T W18 Na2 89.9(8) . . ?
O18N W18 Na2 132.9(8) . . ?
O178 W18 Na2 131.6(6) . . ?
O138 W18 Na2 39.8(6) . . ?
O128 W18 Na2 46.9(7) . . ?
O2P2 W18 Na2 89.3(5) . . ?
Na9 W18 Na2 175.6(4) . . ?
Na7 W18 Na2 60.9(4) . . ?
O19T W19 O1N2 102.4(11) . . ?
O19T W19 O1N5 104.3(9) . . ?
O1N2 W19 O1N5 95.5(10) . . ?
O19T W19 O192 102.3(11) . . ?
O1N2 W19 O192 152.8(10) . . ?
O1N5 W19 O192 89.2(9) . . ?
O19T W19 O191 101.3(9) . . ?
O1N2 W19 O191 86.8(9) . . ?
O1N5 W19 O191 153.1(9) . . ?
O192 W19 O191 77.4(9) . . ?
O19T W19 O3P3 170.5(8) . . ?
O1N2 W19 O3P3 82.0(9) . . ?
O1N5 W19 O3P3 83.4(8) . . ?
O192 W19 O3P3 71.9(9) . . ?
O191 W19 O3P3 70.3(7) . . ?
O20T W20 O56N 103.7(9) . . ?
O20T W20 O203 101.6(9) . . ?
O56N W20 O203 91.0(8) . . ?
O20T W20 O192 100.8(10) . . ?
O56N W20 O192 92.3(9) . . ?
O203 W20 O192 155.9(9) . . ?
O20T W20 O201 99.2(9) . . ?
O56N W20 O201 157.1(9) . . ?
O203 W20 O201 82.5(8) . . ?
O192 W20 O201 85.3(9) . . ?
O20T W20 O3P3 168.5(8) . . ?
O56N W20 O3P3 86.2(8) . . ?
O203 W20 O3P3 83.9(8) . . ?
O192 W20 O3P3 72.5(9) . . ?
O201 W20 O3P3 71.3(8) . . ?
O20T W20 Na3 90.6(7) . . ?
O56N W20 Na3 133.3(7) . . ?
O203 W20 Na3 42.3(6) . . ?
O192 W20 Na3 128.9(7) . . ?
O201 W20 Na3 43.6(7) . . ?
O3P3 W20 Na3 86.8(5) . . ?
O21T W21 O23N 103.2(11) . . ?
O21T W21 O191 99.5(10) . . ?
O23N W21 O191 90.5(10) . . ?
O21T W21 O214 100.6(10) . . ?
O23N W21 O214 90.4(10) . . ?
O191 W21 O214 159.1(8) . . ?
O21T W21 O201 101.2(10) . . ?
O23N W21 O201 155.5(9) . . ?
O191 W21 O201 86.1(9) . . ?
O214 W21 O201 84.5(9) . . ?
O21T W21 O3P3 172.3(10) . . ?
O23N W21 O3P3 82.3(9) . . ?
O191 W21 O3P3 74.8(8) . . ?
O214 W21 O3P3 84.5(8) . . ?
O201 W21 O3P3 73.4(8) . . ?
O21T W21 Na3 91.4(8) . . ?
O23N W21 Na3 134.3(9) . . ?
O191 W21 Na3 129.9(7) . . ?
O214 W21 Na3 44.1(7) . . ?
O201 W21 Na3 43.8(6) . . ?
O3P3 W21 Na3 88.4(6) . . ?
O22T W22 O1N4 105.1(9) . . ?
O22T W22 O1N1 101.8(10) . . ?
O1N4 W22 O1N1 97.2(10) . . ?
O22T W22 O224 99.2(8) . . ?
O1N4 W22 O224 153.4(9) . . ?
O1N1 W22 O224 88.3(9) . . ?
O22T W22 O223 100.3(9) . . ?
O1N4 W22 O223 87.5(9) . . ?
O1N1 W22 O223 155.4(9) . . ?
O224 W22 O223 77.4(8) . . ?
O23T W23 O46N 103.0(9) . . ?
O23T W23 O223 99.7(10) . . ?
O46N W23 O223 91.0(9) . . ?
O23T W23 O234 99.8(9) . . ?
O46N W23 O234 157.1(10) . . ?
O223 W23 O234 87.6(9) . . ?
O23T W23 O203 101.9(9) . . ?
O46N W23 O203 89.9(9) . . ?
O223 W23 O203 157.5(9) . . ?
O234 W23 O203 82.8(8) . . ?
O23T W23 O4P3 172.0(8) . . ?
O46N W23 O4P3 84.1(8) . . ?
O223 W23 O4P3 76.1(9) . . ?
O234 W23 O4P3 73.3(8) . . ?
O203 W23 O4P3 81.7(8) . . ?
O23T W23 Na3 90.8(7) . . ?
O46N W23 Na3 132.8(8) . . ?
O223 W23 Na3 131.2(6) . . ?
O234 W23 Na3 43.6(7) . . ?
O203 W23 Na3 42.9(5) . . ?
O4P3 W23 Na3 87.0(5) . . ?
O24T W24 O31N 101.4(10) . . ?
O24T W24 O214 100.6(10) . . ?
O31N W24 O214 91.0(10) . . ?
O24T W24 O224 99.3(10) . . ?
O31N W24 O224 92.1(10) . . ?
O214 W24 O224 158.8(8) . . ?
O24T W24 O234 100.4(11) . . ?
O31N W24 O234 158.2(8) . . ?
O214 W24 O234 83.6(9) . . ?
O224 W24 O234 85.7(9) . . ?
O24T W24 O4P3 170.5(10) . . ?
O31N W24 O4P3 87.3(7) . . ?
O214 W24 O4P3 83.1(8) . . ?
O224 W24 O4P3 76.2(8) . . ?
O234 W24 O4P3 71.1(8) . . ?
O24T W24 Na3 91.1(9) . . ?
O31N W24 Na3 134.3(8) . . ?
O214 W24 Na3 43.3(7) . . ?
O224 W24 Na3 129.3(7) . . ?
O234 W24 Na3 43.5(7) . . ?
O4P3 W24 Na3 85.5(5) . . ?
O1N1 Ni1 O7N 88.2(9) . . ?
O1N1 Ni1 O8N 88.8(9) . . ?
O7N Ni1 O8N 86.8(9) . . ?
O1N1 Ni1 O31N 97.6(9) . . ?
O7N Ni1 O31N 91.3(9) . . ?
O8N Ni1 O31N 173.3(9) . . ?
O1N1 Ni1 O1P3 96.9(9) . . ?
O7N Ni1 O1P3 174.6(10) . . ?
O8N Ni1 O1P3 91.8(8) . . ?
O31N Ni1 O1P3 89.5(8) . . ?
O1N1 Ni1 O1P1 175.5(9) . . ?
O7N Ni1 O1P1 87.8(8) . . ?
O8N Ni1 O1P1 88.8(8) . . ?
O31N Ni1 O1P1 84.7(8) . . ?
O1P3 Ni1 O1P1 87.0(8) . . ?
O1N2 Ni2 O9N 89.3(9) . . ?
O1N2 Ni2 O4N 89.3(10) . . ?
O9N Ni2 O4N 88.5(9) . . ?
O1N2 Ni2 O23N 95.4(10) . . ?
O9N Ni2 O23N 175.2(10) . . ?
O4N Ni2 O23N 92.1(10) . . ?
O1N2 Ni2 O1P3 95.7(9) . . ?
O9N Ni2 O1P3 91.2(8) . . ?
O4N Ni2 O1P3 175.0(10) . . ?
O23N Ni2 O1P3 87.8(9) . . ?
O1N2 Ni2 O1P1 177.6(9) . . ?
O9N Ni2 O1P1 89.0(8) . . ?
O4N Ni2 O1P1 88.9(9) . . ?
O23N Ni2 O1P1 86.3(8) . . ?
O1P3 Ni2 O1P1 86.2(8) . . ?
O6N Ni3 O5N 88.8(8) . . ?
O6N Ni3 O31N 90.5(8) . . ?
O5N Ni3 O31N 173.4(9) . . ?
O6N Ni3 O3NW 85.6(8) . . ?
O5N Ni3 O3NW 88.1(9) . . ?
O31N Ni3 O3NW 98.4(8) . . ?
O6N Ni3 O23N 173.5(8) . . ?
O5N Ni3 O23N 93.1(10) . . ?
O31N Ni3 O23N 86.9(8) . . ?
O3NW Ni3 O23N 100.7(9) . . ?
O6N Ni3 O1P1 90.0(8) . . ?
O5N Ni3 O1P1 89.5(8) . . ?
O31N Ni3 O1P1 84.0(8) . . ?
O3NW Ni3 O1P1 175.1(8) . . ?
O23N Ni3 O1P1 83.8(8) . . ?
O1N4 Ni4 O16N 90.5(9) . . ?
O1N4 Ni4 O17N 90.9(8) . . ?
O16N Ni4 O17N 86.5(9) . . ?
O1N4 Ni4 O46N 98.9(8) . . ?
O16N Ni4 O46N 94.0(9) . . ?
O17N Ni4 O46N 170.2(9) . . ?
O1N4 Ni4 O2P3 93.1(8) . . ?
O16N Ni4 O2P3 175.6(8) . . ?
O17N Ni4 O2P3 90.9(8) . . ?
O46N Ni4 O2P3 88.0(8) . . ?
O1N4 Ni4 O1P2 177.0(8) . . ?
O16N Ni4 O1P2 89.6(9) . . ?
O17N Ni4 O1P2 86.1(8) . . ?
O46N Ni4 O1P2 84.1(8) . . ?
O2P3 Ni4 O1P2 86.6(8) . . ?
O1N4 Ni4 Na9 86.0(7) . . ?
O16N Ni4 Na9 131.0(7) . . ?
O17N Ni4 Na9 44.8(6) . . ?
O46N Ni4 Na9 134.8(7) . . ?
O2P3 Ni4 Na9 46.9(6) . . ?
O1P2 Ni4 Na9 91.6(7) . . ?
O18N Ni5 O1N5 89.8(9) . . ?
O18N Ni5 O56N 170.0(9) . . ?
O1N5 Ni5 O56N 100.2(8) . . ?
O18N Ni5 O13N 87.3(9) . . ?
O1N5 Ni5 O13N 93.3(9) . . ?
O56N Ni5 O13N 92.3(8) . . ?
O18N Ni5 O2P3 91.5(8) . . ?
O1N5 Ni5 O2P3 92.9(8) . . ?
O56N Ni5 O2P3 87.8(7) . . ?
O13N Ni5 O2P3 173.7(8) . . ?
O18N Ni5 O1P2 86.4(8) . . ?
O1N5 Ni5 O1P2 176.1(8) . . ?
O56N Ni5 O1P2 83.6(8) . . ?
O13N Ni5 O1P2 87.2(8) . . ?
O2P3 Ni5 O1P2 86.6(8) . . ?
O18N Ni5 Na9 44.7(7) . . ?
O1N5 Ni5 Na9 84.5(7) . . ?
O56N Ni5 Na9 135.5(6) . . ?
O13N Ni5 Na9 131.9(7) . . ?
O2P3 Ni5 Na9 47.7(6) . . ?
O1P2 Ni5 Na9 92.4(7) . . ?
O15N Ni6 O14N 87.5(8) . . ?
O15N Ni6 O56N 170.2(8) . . ?
O14N Ni6 O56N 93.1(9) . . ?
O15N Ni6 O46N 92.1(9) . . ?
O14N Ni6 O46N 171.1(8) . . ?
O56N Ni6 O46N 85.7(8) . . ?
O15N Ni6 O6NW 90.2(9) . . ?
O14N Ni6 O6NW 88.2(9) . . ?
O56N Ni6 O6NW 99.6(8) . . ?
O46N Ni6 O6NW 100.7(8) . . ?
O15N Ni6 O1P2 88.0(8) . . ?
O14N Ni6 O1P2 88.6(8) . . ?
O56N Ni6 O1P2 82.3(8) . . ?
O46N Ni6 O1P2 82.5(8) . . ?
O6NW Ni6 O1P2 176.4(8) . . ?
O3P1 P1 O1P1 113.3(14) . . ?
O3P1 P1 O2P1 107.3(13) . . ?
O1P1 P1 O2P1 111.4(11) . . ?
O3P1 P1 O4P1 108.2(12) . . ?
O1P1 P1 O4P1 109.8(13) . . ?
O2P1 P1 O4P1 106.6(13) . . ?
O1P2 P2 O4P2 109.6(13) . . ?
O1P2 P2 O2P2 113.4(11) . . ?
O4P2 P2 O2P2 107.8(12) . . ?
O1P2 P2 O3P2 110.7(13) . . ?
O4P2 P2 O3P2 107.2(12) . . ?
O2P2 P2 O3P2 107.8(12) . . ?
O2P3 P3 O1P3 113.3(11) . . ?
O2P3 P3 O4P3 107.7(12) . . ?
O1P3 P3 O4P3 111.1(13) . . ?
O2P3 P3 O3P3 109.4(12) . . ?
O1P3 P3 O3P3 106.4(13) . . ?
O4P3 P3 O3P3 108.8(11) . . ?
O4T Na1 O12W 86.9(10) 2 . ?
O4T Na1 O5W 84.1(10) 2 . ?
O12W Na1 O5W 102.7(10) . . ?
O4T Na1 O116 83.1(10) 2 . ?
O12W Na1 O116 110.9(10) . . ?
O5W Na1 O116 143.2(9) . . ?
O4T Na1 O167 109.2(9) 2 . ?
O12W Na1 O167 161.4(11) . . ?
O5W Na1 O167 88.5(9) . . ?
O116 Na1 O167 63.8(8) . . ?
O4T Na1 O112 136.1(11) 2 . ?
O12W Na1 O112 81.9(9) . . ?
O5W Na1 O112 139.7(11) . . ?
O116 Na1 O112 62.2(8) . . ?
O167 Na1 O112 80.0(8) . . ?
O4T Na1 O127 161.9(10) 2 . ?
O12W Na1 O127 104.0(10) . . ?
O5W Na1 O127 79.4(9) . . ?
O116 Na1 O127 105.8(9) . . ?
O167 Na1 O127 63.1(7) . . ?
O112 Na1 O127 60.9(8) . . ?
O4T Na1 W11 104.9(8) 2 . ?
O12W Na1 W11 88.6(8) . . ?
O5W Na1 W11 166.1(7) . . ?
O116 Na1 W11 32.1(6) . . ?
O167 Na1 W11 78.6(7) . . ?
O112 Na1 W11 33.1(6) . . ?
O127 Na1 W11 90.1(6) . . ?
O4T Na1 W16 87.1(7) 2 . ?
O12W Na1 W16 145.3(9) . . ?
O5W Na1 W16 110.6(6) . . ?
O116 Na1 W16 34.4(5) . . ?
O167 Na1 W16 32.9(6) . . ?
O112 Na1 W16 79.0(6) . . ?
O127 Na1 W16 91.6(5) . . ?
W11 Na1 W16 60.2(2) . . ?
O4T Na1 W12 167.1(9) 2 . ?
O12W Na1 W12 85.4(8) . . ?
O5W Na1 W12 107.7(8) . . ?
O116 Na1 W12 90.0(7) . . ?
O167 Na1 W12 77.1(6) . . ?
O112 Na1 W12 32.1(6) . . ?
O127 Na1 W12 31.0(5) . . ?
W11 Na1 W12 64.6(3) . . ?
W16 Na1 W12 93.4(3) . . ?
O4T Na1 W17 131.4(7) 2 . ?
O12W Na1 W17 139.2(9) . . ?
O5W Na1 W17 73.0(7) . . ?
O116 Na1 W17 90.3(6) . . ?
O167 Na1 W17 30.9(6) . . ?
O112 Na1 W17 77.9(6) . . ?
O127 Na1 W17 35.3(4) . . ?
W11 Na1 W17 93.2(3) . . ?
W16 Na1 W17 63.4(2) . . ?
W12 Na1 W17 59.2(2) . . ?
O11W Na2 O7W 107.7(10) . . ?
O11W Na2 O103 106.9(11) . . ?
O7W Na2 O103 141.9(9) . . ?
O11W Na2 O7T 86.7(10) . 2_545 ?
O7W Na2 O7T 81.7(10) . 2_545 ?
O103 Na2 O7T 85.1(9) . 2_545 ?
O11W Na2 O138 161.3(11) . . ?
O7W Na2 O138 86.7(9) . . ?
O103 Na2 O138 63.6(8) . . ?
O7T Na2 O138 107.5(8) 2_545 . ?
O11W Na2 O102 84.2(10) . . ?
O7W Na2 O102 137.4(11) . . ?
O103 Na2 O102 61.5(8) . . ?
O7T Na2 O102 140.7(11) 2_545 . ?
O138 Na2 O102 77.1(8) . . ?
O11W Na2 O128 108.4(10) . . ?
O7W Na2 O128 80.2(9) . . ?
O103 Na2 O128 103.2(9) . . ?
O7T Na2 O128 159.2(10) 2_545 . ?
O138 Na2 O128 61.5(7) . . ?
O102 Na2 O128 57.5(8) . . ?
O11W Na2 W13 142.3(10) . . ?
O7W Na2 W13 108.0(7) . . ?
O103 Na2 W13 35.4(5) . . ?
O7T Na2 W13 86.9(6) 2_545 . ?
O138 Na2 W13 32.1(6) . . ?
O102 Na2 W13 77.6(6) . . ?
O128 Na2 W13 89.2(6) . . ?
O11W Na2 W10 86.6(8) . . ?
O7W Na2 W10 163.6(8) . . ?
O103 Na2 W10 31.2(6) . . ?
O7T Na2 W10 107.6(8) 2_545 . ?
O138 Na2 W10 77.7(6) . . ?
O102 Na2 W10 33.8(6) . . ?
O128 Na2 W10 88.0(6) . . ?
W13 Na2 W10 60.2(2) . . ?
O11W Na2 W12 88.9(8) . . ?
O7W Na2 W12 107.8(8) . . ?
O103 Na2 W12 88.0(7) . . ?
O7T Na2 W12 170.4(9) 2_545 . ?
O138 Na2 W12 75.2(6) . . ?
O102 Na2 W12 30.1(6) . . ?
O128 Na2 W12 29.9(5) . . ?
W13 Na2 W12 91.4(3) . . ?
W10 Na2 W12 63.6(2) . . ?
O11W Na2 Na7 97.7(9) . . ?
O7W Na2 Na7 37.9(7) . . ?
O103 Na2 Na7 147.3(8) . . ?
O7T Na2 Na7 117.9(8) 2_545 . ?
O138 Na2 Na7 86.4(7) . . ?
O102 Na2 Na7 101.2(8) . . ?
O128 Na2 Na7 47.5(6) . . ?
W13 Na2 Na7 118.0(5) . . ?
W10 Na2 Na7 134.4(5) . . ?
W12 Na2 Na7 71.1(4) . . ?
O11W Na2 W18 142.4(9) . . ?
O7W Na2 W18 72.2(7) . . ?
O103 Na2 W18 89.5(6) . . ?
O7T Na2 W18 129.1(7) 2_545 . ?
O138 Na2 W18 30.6(6) . . ?
O102 Na2 W18 74.2(6) . . ?
O128 Na2 W18 34.0(5) . . ?
W13 Na2 W18 62.3(2) . . ?
W10 Na2 W18 91.7(3) . . ?
W12 Na2 W18 57.4(2) . . ?
Na7 Na2 W18 58.2(4) . . ?
O24W Na3 O20W 89.6(12) . . ?
O24W Na3 O203 92.1(9) . . ?
O20W Na3 O203 160.5(12) . . ?
O24W Na3 O201 126.3(11) . . ?
O20W Na3 O201 99.3(10) . . ?
O203 Na3 O201 64.3(7) . . ?
O24W Na3 O234 99.1(11) . . ?
O20W Na3 O234 132.8(11) . . ?
O203 Na3 O234 66.0(8) . . ?
O201 Na3 O234 111.5(8) . . ?
O24W Na3 O214 163.6(12) . . ?
O20W Na3 O214 99.4(10) . . ?
O203 Na3 O214 83.9(7) . . ?
O201 Na3 O214 66.0(8) . . ?
O234 Na3 O214 64.7(9) . . ?
O24W Na3 W21 160.5(9) . . ?
O20W Na3 W21 91.7(9) . . ?
O203 Na3 W21 80.4(6) . . ?
O201 Na3 W21 34.4(6) . . ?
O234 Na3 W21 94.3(7) . . ?
O214 Na3 W21 34.0(6) . . ?
O24W Na3 W20 103.2(8) . . ?
O20W Na3 W20 128.8(10) . . ?
O203 Na3 W20 32.3(5) . . ?
O201 Na3 W20 34.5(5) . . ?
O234 Na3 W20 94.4(6) . . ?
O214 Na3 W20 81.8(6) . . ?
W21 Na3 W20 61.4(2) . . ?
O24W Na3 W23 86.7(8) . . ?
O20W Na3 W23 164.8(10) . . ?
O203 Na3 W23 34.6(5) . . ?
O201 Na3 W23 94.8(6) . . ?
O234 Na3 W23 34.1(5) . . ?
O214 Na3 W23 81.0(6) . . ?
W21 Na3 W23 96.8(3) . . ?
W20 Na3 W23 66.42(19) . . ?
O24W Na3 W24 130.8(10) . . ?
O20W Na3 W24 111.9(9) . . ?
O203 Na3 W24 81.3(6) . . ?
O201 Na3 W24 94.5(7) . . ?
O234 Na3 W24 34.1(6) . . ?
O214 Na3 W24 32.8(6) . . ?
W21 Na3 W24 66.2(3) . . ?
W20 Na3 W24 96.6(3) . . ?
W23 Na3 W24 60.9(2) . . ?
O2W Na4 O8W 176.7(12) . . ?
O2W Na4 O9W 85.9(9) . . ?
O8W Na4 O9W 94.0(10) . . ?
O2W Na4 O18W 95.3(10) . . ?
O8W Na4 O18W 84.8(10) . . ?
O9W Na4 O18W 178.4(11) . . ?
O2W Na4 O3W 81.2(9) . . ?
O8W Na4 O3W 102.2(9) . . ?
O9W Na4 O3W 87.4(10) . . ?
O18W Na4 O3W 91.8(11) . . ?
O2W Na4 O6W 92.8(9) . . ?
O8W Na4 O6W 83.9(9) . . ?
O9W Na4 O6W 89.4(10) . . ?
O18W Na4 O6W 91.5(10) . . ?
O3W Na4 O6W 173.4(10) . . ?
O17W Na5 O27W 97.8(13) . . ?
O17W Na5 O22W 87.0(12) . . ?
O27W Na5 O22W 89.1(13) . . ?
O17W Na5 O38 106.6(11) . . ?
O27W Na5 O38 87.5(11) . . ?
O22W Na5 O38 166.3(13) . . ?
O17W Na5 O23 79.8(10) . . ?
O27W Na5 O23 147.6(12) . . ?
O22W Na5 O23 122.8(11) . . ?
O38 Na5 O23 62.9(8) . . ?
O17W Na5 O78 158.2(12) . . ?
O27W Na5 O78 100.7(12) . . ?
O22W Na5 O78 104.6(11) . . ?
O38 Na5 O78 63.1(8) . . ?
O23 Na5 O78 78.4(8) . . ?
O17W Na5 O27 106.6(10) . . ?
O27W Na5 O27 148.9(13) . . ?
O22W Na5 O27 73.5(10) . . ?
O38 Na5 O27 103.2(10) . . ?
O23 Na5 O27 58.2(8) . . ?
O78 Na5 O27 60.8(8) . . ?
O17W Na5 W3 84.5(9) . . ?
O27W Na5 W3 113.8(10) . . ?
O22W Na5 W3 156.4(10) . . ?
O38 Na5 W3 32.1(6) . . ?
O23 Na5 W3 33.9(5) . . ?
O78 Na5 W3 77.6(7) . . ?
O27 Na5 W3 87.9(7) . . ?
O17W Na5 W8 140.8(10) . . ?
O27W Na5 W8 84.1(10) . . ?
O22W Na5 W8 132.2(10) . . ?
O38 Na5 W8 34.2(6) . . ?
O23 Na5 W8 78.4(7) . . ?
O78 Na5 W8 32.4(5) . . ?
O27 Na5 W8 88.8(7) . . ?
W3 Na5 W8 59.7(3) . . ?
O17W Na5 W2 85.3(8) . . ?
O27W Na5 W2 176.1(11) . . ?
O22W Na5 W2 93.3(8) . . ?
O38 Na5 W2 89.4(7) . . ?
O23 Na5 W2 30.7(5) . . ?
O78 Na5 W2 75.8(6) . . ?
O27 Na5 W2 30.3(6) . . ?
W3 Na5 W2 64.1(3) . . ?
W8 Na5 W2 92.1(4) . . ?
O17W Na5 W7 140.6(9) . . ?
O27W Na5 W7 119.2(11) . . ?
O22W Na5 W7 80.9(9) . . ?
O38 Na5 W7 89.2(7) . . ?
O23 Na5 W7 75.8(6) . . ?
O78 Na5 W7 30.2(5) . . ?
O27 Na5 W7 34.0(6) . . ?
W3 Na5 W7 91.8(4) . . ?
W8 Na5 W7 62.2(3) . . ?
W2 Na5 W7 58.4(3) . . ?
O61W Na6 O38W 94(2) . . ?
O61W Na6 O56 133(2) . . ?
O38W Na6 O56 130.7(17) . . ?
O61W Na6 O32W 97(2) . . ?
O38W Na6 O32W 92.5(16) . . ?
O56 Na6 O32W 71.3(12) . . ?
O61W Na6 O15 153(2) . . ?
O38W Na6 O15 81.8(14) . . ?
O56 Na6 O15 62.2(9) . . ?
O32W Na6 O15 109.2(14) . . ?
O61W Na6 O12 101.2(18) . . ?
O38W Na6 O12 114.4(16) . . ?
O56 Na6 O12 75.2(9) . . ?
O32W Na6 O12 145.9(15) . . ?
O15 Na6 O12 58.2(9) . . ?
O61W Na6 O56W 23.2(18) . 4_465 ?
O38W Na6 O56W 77.0(19) . 4_465 ?
O56 Na6 O56W 141.0(17) . 4_465 ?
O32W Na6 O56W 82.0(16) . 4_465 ?
O15 Na6 O56W 156.5(18) . 4_465 ?
O12 Na6 O56W 122.7(16) . 4_465 ?
O61W Na6 O26 79(2) . . ?
O38W Na6 O26 168.6(17) . . ?
O56 Na6 O26 58.9(9) . . ?
O32W Na6 O26 97.2(13) . . ?
O15 Na6 O26 100.6(10) . . ?
O12 Na6 O26 59.2(9) . . ?
O56W Na6 O26 98.3(16) 4_465 . ?
O61W Na6 W5 165(2) . . ?
O38W Na6 W5 100.7(15) . . ?
O56 Na6 W5 31.9(6) . . ?
O32W Na6 W5 79.5(11) . . ?
O15 Na6 W5 34.8(6) . . ?
O12 Na6 W5 75.4(8) . . ?
O56W Na6 W5 161.3(14) 4_465 . ?
O26 Na6 W5 87.0(9) . . ?
O61W Na6 W1 124.4(18) . . ?
O38W Na6 W1 90.5(13) . . ?
O56 Na6 W1 75.1(7) . . ?
O32W Na6 W1 137.9(13) . . ?
O15 Na6 W1 30.1(5) . . ?
O12 Na6 W1 31.1(6) . . ?
O56W Na6 W1 139.2(15) 4_465 . ?
O26 Na6 W1 86.3(7) . . ?
W5 Na6 W1 58.7(4) . . ?
O61W Na6 W2 81.0(17) . . ?
O38W Na6 W2 140.0(15) . . ?
O56 Na6 W2 72.8(7) . . ?
O32W Na6 W2 127.5(13) . . ?
O15 Na6 W2 85.6(7) . . ?
O12 Na6 W2 31.5(6) . . ?
O56W Na6 W2 104.2(14) 4_465 . ?
O26 Na6 W2 30.5(6) . . ?
W5 Na6 W2 89.5(5) . . ?
W1 Na6 W2 62.1(3) . . ?
O61W Na6 W6 104(2) . . ?
O38W Na6 W6 158.4(16) . . ?
O56 Na6 W6 29.8(6) . . ?
O32W Na6 W6 73.1(11) . . ?
O15 Na6 W6 87.8(8) . . ?
O12 Na6 W6 74.8(8) . . ?
O56W Na6 W6 115.6(15) 4_465 . ?
O26 Na6 W6 32.8(7) . . ?
W5 Na6 W6 61.5(4) . . ?
W1 Na6 W6 89.8(5) . . ?
W2 Na6 W6 57.0(3) . . ?
O7W Na7 O63W 169(2) . . ?
O7W Na7 O21W 93.9(13) . . ?
O63W Na7 O21W 97(2) . . ?
O7W Na7 O6W 85.8(10) . . ?
O63W Na7 O6W 93.1(16) . . ?
O21W Na7 O6W 104.8(12) . . ?
O7W Na7 O128 80.7(10) . . ?
O63W Na7 O128 89.6(18) . . ?
O21W Na7 O128 141.1(11) . . ?
O6W Na7 O128 113.1(10) . . ?
O7W Na7 O18T 71.1(9) . . ?
O63W Na7 O18T 109.4(16) . . ?
O21W Na7 O18T 78.2(10) . . ?
O6W Na7 O18T 156.9(12) . . ?
O128 Na7 O18T 63.5(8) . . ?
O7W Na7 W18 74.6(8) . . ?
O63W Na7 W18 100.6(16) . . ?
O21W Na7 W18 105.9(9) . . ?
O6W Na7 W18 144.4(10) . . ?
O128 Na7 W18 35.4(5) . . ?
O18T Na7 W18 28.2(5) . . ?
O7W Na7 Na2 38.6(8) . . ?
O63W Na7 Na2 130.4(18) . . ?
O21W Na7 Na2 131.4(11) . . ?
O6W Na7 Na2 85.2(8) . . ?
O128 Na7 Na2 47.5(6) . . ?
O18T Na7 Na2 76.4(7) . . ?
W18 Na7 Na2 60.9(4) . . ?
O16W Na8 O36W 96.1(15) . . ?
O16W Na8 O37W 73.8(13) . . ?
O36W Na8 O37W 164.0(15) . . ?
O16W Na8 O18T 165.1(14) . . ?
O36W Na8 O18T 98.6(14) . . ?
O37W Na8 O18T 92.5(13) . . ?
O16W Na8 O22T 87.8(10) . 2_545 ?
O36W Na8 O22T 77.6(12) . 2_545 ?
O37W Na8 O22T 113.7(14) . 2_545 ?
O18T Na8 O22T 92.5(8) . 2_545 ?
O16W Na8 O14W 99.0(10) . . ?
O36W Na8 O14W 84.4(14) . . ?
O37W Na8 O14W 85.0(12) . . ?
O18T Na8 O14W 85.3(9) . . ?
O22T Na8 O14W 161.4(12) 2_545 . ?
O51W Na9 O14W 83.2(16) . . ?
O51W Na9 O18N 125.2(16) . . ?
O14W Na9 O18N 72.0(10) . . ?
O51W Na9 O17N 119.7(16) . . ?
O14W Na9 O17N 146.9(12) . . ?
O18N Na9 O17N 75.2(8) . . ?
O51W Na9 O10W 77.2(16) . . ?
O14W Na9 O10W 141.3(12) . . ?
O18N Na9 O10W 145.7(12) . . ?
O17N Na9 O10W 70.9(9) . . ?
O51W Na9 O2P3 160.2(15) . . ?
O14W Na9 O2P3 94.4(10) . . ?
O18N Na9 O2P3 71.8(8) . . ?
O17N Na9 O2P3 71.7(8) . . ?
O10W Na9 O2P3 93.1(10) . . ?
O51W Na9 O178 82.3(13) . . ?
O14W Na9 O178 104.1(10) . . ?
O18N Na9 O178 58.9(8) . . ?
O17N Na9 O178 60.4(8) . . ?
O10W Na9 O178 105.9(10) . . ?
O2P3 Na9 O178 117.2(9) . . ?
O51W Na9 W18 100.7(13) . . ?
O14W Na9 W18 80.0(8) . . ?
O18N Na9 W18 28.5(5) . . ?
O17N Na9 W18 72.9(6) . . ?
O10W Na9 W18 136.1(8) . . ?
O2P3 Na9 W18 98.2(7) . . ?
O178 Na9 W18 32.4(6) . . ?
O51W Na9 Ni5 155.3(16) . . ?
O14W Na9 Ni5 76.3(9) . . ?
O18N Na9 Ni5 34.6(5) . . ?
O17N Na9 Ni5 74.7(7) . . ?
O10W Na9 Ni5 127.5(9) . . ?
O2P3 Na9 Ni5 37.9(5) . . ?
O178 Na9 Ni5 89.4(7) . . ?
W18 Na9 Ni5 62.5(4) . . ?
O51W Na9 W17 97.5(13) . . ?
O14W Na9 W17 137.4(9) . . ?
O18N Na9 W17 73.2(7) . . ?
O17N Na9 W17 27.7(5) . . ?
O10W Na9 W17 78.7(7) . . ?
O2P3 Na9 W17 97.4(7) . . ?
O178 Na9 W17 35.1(6) . . ?
W18 Na9 W17 57.9(3) . . ?
Ni5 Na9 W17 88.6(5) . . ?
O51W Na9 Ni4 148.1(16) . . ?
O14W Na9 Ni4 128.6(10) . . ?
O18N Na9 Ni4 74.4(7) . . ?
O17N Na9 Ni4 34.5(5) . . ?
O10W Na9 Ni4 75.2(8) . . ?
O2P3 Na9 Ni4 37.7(5) . . ?
O178 Na9 Ni4 90.2(7) . . ?
W18 Na9 Ni4 88.5(5) . . ?
Ni5 Na9 Ni4 54.4(3) . . ?
W17 Na9 Ni4 61.7(3) . . ?
P1 O1P1 Ni1 125.8(13) . . ?
P1 O1P1 Ni2 125.2(13) . . ?
Ni1 O1P1 Ni2 91.4(7) . . ?
P1 O1P1 Ni3 122.5(10) . . ?
Ni1 O1P1 Ni3 91.0(8) . . ?
Ni2 O1P1 Ni3 90.7(8) . . ?
P1 O2P1 W8 125.6(13) . . ?
P1 O2P1 W9 121.6(13) . . ?
W8 O2P1 W9 89.8(6) . . ?
P1 O2P1 W3 128.7(11) . . ?
W8 O2P1 W3 90.5(7) . . ?
W9 O2P1 W3 89.2(7) . . ?
P1 O3P1 W4 126.1(12) . . ?
P1 O3P1 W5 125.4(12) . . ?
W4 O3P1 W5 87.1(7) . . ?
P1 O4P1 W7 126.2(11) . . ?
P1 O4P1 W6 125.8(13) . . ?
W7 O4P1 W6 91.5(8) . . ?
P2 O1P2 Ni4 124.6(14) . . ?
P2 O1P2 Ni5 124.0(13) . . ?
Ni4 O1P2 Ni5 91.0(7) . . ?
P2 O1P2 Ni6 125.3(12) . . ?
Ni4 O1P2 Ni6 91.0(7) . . ?
Ni5 O1P2 Ni6 90.7(7) . . ?
P2 O2P2 W18 123.7(12) . . ?
P2 O2P2 W17 122.5(11) . . ?
W18 O2P2 W17 90.3(6) . . ?
P2 O2P2 W12 128.5(10) . . ?
W18 O2P2 W12 90.3(6) . . ?
W17 O2P2 W12 90.8(6) . . ?
P2 O3P2 W14 125.5(12) . . ?
P2 O3P2 W13 123.6(13) . . ?
W14 O3P2 W13 90.8(8) . . ?
P2 O4P2 W16 126.2(12) . . ?
P2 O4P2 W15 125.6(12) . . ?
W16 O4P2 W15 89.4(8) . . ?
P3 O1P3 Ni1 125.6(14) . . ?
P3 O1P3 Ni2 124.3(14) . . ?
Ni1 O1P3 Ni2 95.4(8) . . ?
P3 O2P3 Ni5 126.1(13) . . ?
P3 O2P3 Ni4 124.3(13) . . ?
Ni5 O2P3 Ni4 95.8(7) . . ?
P3 O2P3 Na9 113.4(11) . . ?
Ni5 O2P3 Na9 94.4(8) . . ?
Ni4 O2P3 Na9 95.4(8) . . ?
P3 O3P3 W21 127.2(12) . . ?
P3 O3P3 W20 121.3(12) . . ?
W21 O3P3 W20 90.5(7) . . ?
P3 O3P3 W19 127.3(11) . . ?
W21 O3P3 W19 90.6(7) . . ?
W20 O3P3 W19 88.5(7) . . ?
P3 O4P3 W23 129.6(12) . . ?
P3 O4P3 W24 124.1(11) . . ?
W23 O4P3 W24 90.3(6) . . ?
W22 O1N1 Ni1 133.7(13) . . ?
W19 O1N2 Ni2 138.1(13) . . ?
W22 O1N4 Ni4 137.2(11) . . ?
W19 O1N5 Ni5 135.9(11) . . ?
W1 O12 W2 152.1(12) . . ?
W1 O12 Na6 101.9(11) . . ?
W2 O12 Na6 102.7(11) . . ?
W1 O13 W3 149.8(13) . . ?
W1 O14 W4 129.3(13) . . ?
W1 O15 W5 126.5(10) . . ?
W1 O15 Na6 105.4(10) . . ?
W5 O15 Na6 98.9(10) . . ?
W2 O23 W3 149.1(13) . . ?
W2 O23 Na5 107.1(11) . . ?
W3 O23 Na5 100.8(8) . . ?
W2 O26 W6 126.5(13) . . ?
W2 O26 Na6 102.2(12) . . ?
W6 O26 Na6 99.3(11) . . ?
W2 O27 W7 127.0(14) . . ?
W2 O27 Na5 104.9(12) . . ?
W7 O27 Na5 100.3(10) . . ?
W3 O38 W8 125.0(12) . . ?
W3 O38 Na5 103.6(10) . . ?
W8 O38 Na5 102.0(10) . . ?
W3 O39 W9 127.4(11) . . ?
W4 O4N Ni2 143.2(14) . . ?
W4 O4T Na1 164.6(15) . 2_545 ?
W4 O45 W5 122.5(12) . . ?
W23 O46N Ni4 130.6(11) . . ?
W23 O46N Ni6 123.8(11) . . ?
Ni4 O46N Ni6 102.4(8) . . ?
W9 O49 W4 144.5(13) . . ?
W5 O5N Ni3 144.7(14) . . ?
W6 O56 W5 145.9(11) . . ?
W6 O56 Na6 108.9(11) . . ?
W5 O56 Na6 104.1(11) . . ?
W20 O56N Ni5 130.5(11) . . ?
W20 O56N Ni6 123.2(10) . . ?
Ni5 O56N Ni6 103.3(8) . . ?
W6 O6N Ni3 142.3(12) . . ?
W6 O67 W7 124.0(11) . . ?
W7 O7N Ni1 146.1(14) . . ?
W7 O7T Na2 167.4(14) . 2 ?
W7 O78 W8 148.6(13) . . ?
W7 O78 Na5 106.7(10) . . ?
W8 O78 Na5 102.5(9) . . ?
W8 O8N Ni1 143.7(11) . . ?
W9 O89 W8 122.8(9) . . ?
W9 O9N Ni2 141.9(11) . . ?
W10 O101 W11 157.3(13) . . ?
W12 O102 W10 152.4(15) . . ?
W12 O102 Na2 106.4(12) . . ?
W10 O102 Na2 99.2(11) . . ?
W10 O103 W13 124.5(11) . . ?
W10 O103 Na2 107.2(10) . . ?
W13 O103 Na2 101.4(10) . . ?
W10 O104 W14 125.5(14) . . ?
W11 O112 W12 152.4(14) . . ?
W11 O112 Na1 100.5(11) . . ?
W12 O112 Na1 103.3(10) . . ?
W11 O115 W15 123.8(13) . . ?
W11 O116 W16 125.6(12) . . ?
W11 O116 Na1 104.6(10) . . ?
W16 O116 Na1 102.2(11) . . ?
W12 O127 W17 125.7(11) . . ?
W12 O127 Na1 102.5(9) . . ?
W17 O127 Na1 97.3(9) . . ?
W12 O128 W18 125.5(12) . . ?
W12 O128 Na7 135.2(11) . . ?
W18 O128 Na7 95.4(9) . . ?
W12 O128 Na2 103.5(10) . . ?
W18 O128 Na2 99.0(9) . . ?
Na7 O128 Na2 85.0(9) . . ?
W13 O13N Ni5 145.9(12) . . ?
W14 O134 W13 124.9(12) . . ?
W13 O138 W18 143.9(11) . . ?
W13 O138 Na2 104.5(10) . . ?
W18 O138 Na2 109.6(10) . . ?
W14 O14N Ni6 144.7(13) . . ?
W15 O145 W14 147.1(11) . . ?
W15 O15N Ni6 144.9(13) . . ?
W16 O156 W15 125.4(12) . . ?
W16 O16N Ni4 145.7(13) . . ?
W17 O167 W16 146.7(12) . . ?
W17 O167 Na1 107.5(10) . . ?
W16 O167 Na1 103.7(10) . . ?
W17 O17N Ni4 147.1(12) . . ?
W17 O17N Na9 109.2(10) . . ?
Ni4 O17N Na9 100.7(8) . . ?
W18 O178 W17 120.6(12) . . ?
W18 O178 Na9 94.8(9) . . ?
W17 O178 Na9 92.4(9) . . ?
W18 O18N Ni5 147.4(14) . . ?
W18 O18N Na9 108.7(11) . . ?
Ni5 O18N Na9 100.7(9) . . ?
W18 O18T Na8 128.9(12) . . ?
W18 O18T Na7 102.1(10) . . ?
Na8 O18T Na7 126.8(11) . . ?
W21 O191 W19 124.0(11) . . ?
W20 O192 W19 126.5(13) . . ?
W21 O201 W20 124.1(10) . . ?
W21 O201 Na3 101.8(9) . . ?
W20 O201 Na3 101.9(9) . . ?
W20 O203 W23 149.4(10) . . ?
W20 O203 Na3 105.4(9) . . ?
W23 O203 Na3 102.5(9) . . ?
W24 O214 W21 150.4(12) . . ?
W24 O214 Na3 103.8(10) . . ?
W21 O214 Na3 101.9(10) . . ?
W22 O22T Na8 130.3(10) . 2 ?
W23 O223 W22 125.3(11) . . ?
W24 O224 W22 123.4(10) . . ?
W21 O23N Ni2 134.1(12) . . ?
W21 O23N Ni3 123.8(12) . . ?
Ni2 O23N Ni3 99.1(11) . . ?
W23 O234 W24 124.1(11) . . ?
W23 O234 Na3 102.3(10) . . ?
W24 O234 Na3 102.3(10) . . ?
W24 O31N Ni3 124.7(11) . . ?
W24 O31N Ni1 129.8(10) . . ?
Ni3 O31N Ni1 100.3(9) . . ?
Na7 O6W Na4 125.5(11) . . ?
Na7 O7W Na2 103.5(12) . . ?
Na9 O14W Na8 125.3(11) . . ?
O61W O56W Na6 53(5) 4_666 4_666 ?
O56W O61W Na6 103(6) 4_465 . ?

loop_
_geom_bond_atom_site_label_1
_geom_bond_atom_site_label_2
_geom_bond_distance
_geom_bond_site_symmetry_2
_geom_bond_publ_flag
W1 O1T 1.71(3) . ?
W1 O15 1.86(2) . ?
W1 O14 1.87(2) . ?
W1 O13 1.886(19) . ?
W1 O12 1.89(3) . ?
W1 Na6 3.58(2) . ?
W2 O2T 1.66(2) . ?
W2 O27 1.86(3) . ?
W2 O26 1.89(3) . ?
W2 O23 1.908(18) . ?
W2 O12 1.95(3) . ?
W2 Na5 3.571(16) . ?
W2 Na6 3.644(19) . ?
W3 O3T 1.72(2) . ?
W3 O39 1.84(2) . ?
W3 O38 1.90(2) . ?
W3 O23 1.97(2) . ?
W3 O13 1.98(2) . ?
W3 O2P1 2.49(2) . ?
W3 Na5 3.471(19) . ?
W4 O4T 1.72(3) . ?
W4 O4N 1.79(3) . ?
W4 O49 1.92(2) . ?
W4 O45 1.94(2) . ?
W4 O14 1.98(2) . ?
W4 O3P1 2.48(2) . ?
W5 O5T 1.76(2) . ?
W5 O5N 1.79(2) . ?
W5 O56 1.94(2) . ?
W5 O45 1.96(2) . ?
W5 O15 2.05(2) . ?
W5 O3P1 2.494(19) . ?
W5 Na6 3.55(2) . ?
W6 O6T 1.709(18) . ?
W6 O6N 1.82(2) . ?
W6 O56 1.91(2) . ?
W6 O67 1.91(2) . ?
W6 O26 2.00(3) . ?
W6 O4P1 2.411(19) . ?
W6 Na6 3.64(2) . ?
W7 O7T 1.73(2) . ?
W7 O7N 1.79(3) . ?
W7 O78 1.881(19) . ?
W7 O67 1.983(19) . ?
W7 O27 2.03(3) . ?
W7 O4P1 2.39(3) . ?
W7 Na5 3.581(17) . ?
W8 O8T 1.70(2) . ?
W8 O8N 1.79(2) . ?
W8 O78 1.93(2) . ?
W8 O89 1.97(2) . ?
W8 O38 2.02(2) . ?
W8 O2P1 2.40(2) . ?
W8 Na5 3.521(17) . ?
W9 O9T 1.69(2) . ?
W9 O9N 1.78(2) . ?
W9 O49 1.92(2) . ?
W9 O89 1.94(2) . ?
W9 O39 2.05(2) . ?
W9 O2P1 2.46(2) . ?
W10 O10T 1.67(2) . ?
W10 O104 1.86(2) . ?
W10 O103 1.89(2) . ?
W10 O101 1.90(2) . ?
W10 O102 1.97(3) . ?
W10 Na2 3.486(16) . ?
W11 O11T 1.72(2) . ?
W11 O115 1.85(2) . ?
W11 O116 1.90(2) . ?
W11 O101 1.90(2) . ?
W11 O112 1.92(2) . ?
W11 Na1 3.457(15) . ?
W12 O12T 1.74(2) . ?
W12 O128 1.85(2) . ?
W12 O127 1.87(2) . ?
W12 O102 1.88(3) . ?
W12 O112 1.93(2) . ?
W12 O2P2 2.485(16) . ?
W12 Na1 3.536(15) . ?
W12 Na2 3.596(14) . ?
W13 O13T 1.72(2) . ?
W13 O13N 1.797(19) . ?
W13 O138 1.90(2) . ?
W13 O134 1.94(2) . ?
W13 O103 2.05(2) . ?
W13 O3P2 2.40(2) . ?
W13 Na2 3.473(13) . ?
W14 O14T 1.71(3) . ?
W14 O14N 1.78(2) . ?
W14 O134 1.91(2) . ?
W14 O145 1.96(2) . ?
W14 O104 2.05(2) . ?
W14 O3P2 2.39(2) . ?
W15 O15T 1.76(3) . ?
W15 O15N 1.80(2) . ?
W15 O145 1.87(2) . ?
W15 O156 1.94(2) . ?
W15 O115 2.09(2) . ?
W15 O4P2 2.44(2) . ?
W16 O16T 1.75(3) . ?
W16 O16N 1.78(2) . ?
W16 O156 1.91(2) . ?
W16 O167 1.95(2) . ?
W16 O116 2.02(2) . ?
W16 O4P2 2.43(3) . ?
W16 Na1 3.486(13) . ?
W17 O17T 1.74(2) . ?
W17 O17N 1.747(18) . ?
W17 O167 1.90(2) . ?
W17 O178 2.04(3) . ?
W17 O127 2.061(18) . ?
W17 O2P2 2.43(2) . ?
W17 Na1 3.539(13) . ?
W17 Na9 3.551(19) . ?
W18 O18T 1.70(2) . ?
W18 O18N 1.78(2) . ?
W18 O178 1.90(3) . ?
W18 O138 1.96(2) . ?
W18 O128 2.06(2) . ?
W18 O2P2 2.41(2) . ?
W18 Na9 3.531(19) . ?
W18 Na7 3.533(18) . ?
W18 Na2 3.630(14) . ?
W19 O19T 1.70(2) . ?
W19 O1N2 1.79(3) . ?
W19 O1N5 1.821(19) . ?
W19 O192 1.96(3) . ?
W19 O191 2.053(18) . ?
W19 O3P3 2.50(2) . ?
W20 O20T 1.75(2) . ?
W20 O56N 1.856(17) . ?
W20 O203 1.89(2) . ?
W20 O192 1.94(2) . ?
W20 O201 1.976(19) . ?
W20 O3P3 2.49(2) . ?
W20 Na3 3.413(12) . ?
W21 O21T 1.73(2) . ?
W21 O23N 1.80(3) . ?
W21 O191 1.90(2) . ?
W21 O214 1.94(2) . ?
W21 O201 1.96(2) . ?
W21 O3P3 2.408(19) . ?
W21 Na3 3.400(14) . ?
W22 O22T 1.74(2) . ?
W22 O1N4 1.776(18) . ?
W22 O1N1 1.82(2) . ?
W22 O224 2.038(18) . ?
W22 O223 2.05(2) . ?
W23 O23T 1.73(2) . ?
W23 O46N 1.850(18) . ?
W23 O223 1.87(2) . ?
W23 O234 1.96(2) . ?
W23 O203 1.99(2) . ?
W23 O4P3 2.40(2) . ?
W23 Na3 3.417(12) . ?
W24 O24T 1.68(2) . ?
W24 O31N 1.85(2) . ?
W24 O214 1.91(2) . ?
W24 O224 1.92(2) . ?
W24 O234 1.97(2) . ?
W24 O4P3 2.492(17) . ?
W24 Na3 3.421(14) . ?
Ni1 O1N1 2.06(2) . ?
Ni1 O7N 2.07(2) . ?
Ni1 O8N 2.09(2) . ?
Ni1 O31N 2.129(19) . ?
Ni1 O1P3 2.18(2) . ?
Ni1 O1P1 2.25(2) . ?
Ni2 O1N2 2.03(2) . ?
Ni2 O9N 2.09(2) . ?
Ni2 O4N 2.10(3) . ?
Ni2 O23N 2.10(2) . ?
Ni2 O1P3 2.20(2) . ?
Ni2 O1P1 2.26(2) . ?
Ni3 O6N 2.05(2) . ?
Ni3 O5N 2.06(2) . ?
Ni3 O31N 2.11(2) . ?
Ni3 O3NW 2.15(2) . ?
Ni3 O23N 2.17(3) . ?
Ni3 O1P1 2.304(19) . ?
Ni4 O1N4 2.06(2) . ?
Ni4 O16N 2.06(2) . ?
Ni4 O17N 2.07(2) . ?
Ni4 O46N 2.07(2) . ?
Ni4 O2P3 2.20(2) . ?
Ni4 O1P2 2.27(2) . ?
Ni4 Na9 3.58(2) . ?
Ni5 O18N 2.04(2) . ?
Ni5 O1N5 2.04(2) . ?
Ni5 O56N 2.053(19) . ?
Ni5 O13N 2.06(2) . ?
Ni5 O2P3 2.18(2) . ?
Ni5 O1P2 2.29(2) . ?
Ni5 Na9 3.54(2) . ?
Ni6 O15N 2.06(2) . ?
Ni6 O14N 2.07(2) . ?
Ni6 O56N 2.11(2) . ?
Ni6 O46N 2.11(2) . ?
Ni6 O6NW 2.16(2) . ?
Ni6 O1P2 2.30(2) . ?
P1 O3P1 1.48(2) . ?
P1 O1P1 1.54(2) . ?
P1 O2P1 1.57(2) . ?
P1 O4P1 1.57(3) . ?
P2 O1P2 1.540(19) . ?
P2 O4P2 1.56(3) . ?
P2 O2P2 1.56(2) . ?
P2 O3P2 1.60(2) . ?
P3 O2P3 1.517(18) . ?
P3 O1P3 1.53(2) . ?
P3 O4P3 1.54(2) . ?
P3 O3P3 1.59(2) . ?
Na1 O4T 2.36(3) 2 ?
Na1 O12W 2.36(3) . ?
Na1 O5W 2.39(3) . ?
Na1 O116 2.45(3) . ?
Na1 O167 2.47(2) . ?
Na1 O112 2.55(3) . ?
Na1 O127 2.63(3) . ?
Na2 O11W 2.31(3) . ?
Na2 O7W 2.33(3) . ?
Na2 O103 2.42(3) . ?
Na2 O7T 2.45(3) 2_545 ?
Na2 O138 2.47(2) . ?
Na2 O102 2.58(3) . ?
Na2 O128 2.69(3) . ?
Na2 Na7 3.63(3) . ?
Na3 O24W 2.25(3) . ?
Na3 O20W 2.32(3) . ?
Na3 O203 2.38(2) . ?
Na3 O201 2.41(3) . ?
Na3 O234 2.41(3) . ?
Na3 O214 2.42(3) . ?
Na4 O2W 2.33(2) . ?
Na4 O8W 2.38(3) . ?
Na4 O9W 2.41(3) . ?
Na4 O18W 2.42(4) . ?
Na4 O3W 2.45(3) . ?
Na4 O6W 2.54(3) . ?
Na5 O17W 2.34(4) . ?
Na5 O27W 2.37(4) . ?
Na5 O22W 2.44(4) . ?
Na5 O38 2.49(3) . ?
Na5 O23 2.51(3) . ?
Na5 O78 2.56(3) . ?
Na5 O27 2.60(3) . ?
Na6 O61W 2.26(7) . ?
Na6 O38W 2.29(5) . ?
Na6 O56 2.54(3) . ?
Na6 O32W 2.56(4) . ?
Na6 O15 2.60(3) . ?
Na6 O12 2.68(3) . ?
Na6 O56W 2.74(6) 4_465 ?
Na6 O26 2.74(3) . ?
Na7 O7W 2.29(3) . ?
Na7 O63W 2.37(7) . ?
Na7 O21W 2.37(4) . ?
Na7 O6W 2.39(3) . ?
Na7 O128 2.69(3) . ?
Na7 O18T 2.76(3) . ?
Na8 O16W 2.45(3) . ?
Na8 O36W 2.46(5) . ?
Na8 O37W 2.48(5) . ?
Na8 O18T 2.49(3) . ?
Na8 O22T 2.60(3) 2_545 ?
Na8 O14W 2.68(3) . ?
Na9 O51W 2.37(6) . ?
Na9 O14W 2.45(3) . ?
Na9 O18N 2.53(3) . ?
Na9 O17N 2.57(3) . ?
Na9 O10W 2.58(3) . ?
Na9 O2P3 2.63(3) . ?
Na9 O178 2.82(3) . ?
O4T Na1 2.36(3) 2_545 ?
O7T Na2 2.45(3) 2 ?
O22T Na8 2.60(3) 2 ?
O56W O61W 1.11(7) 4_666 ?
O56W Na6 2.74(6) 4_666 ?
O61W O56W 1.11(7) 4_465 ?
